data_1100783
loop_
_publ_author_name
'Chizu Shimokawa'
'Shinobu Itoh'

_publ_section_title
;

The First \b-Diketiminate-Ag(I) Complexes. Macrocyclic Dinuclear and

Tetranuclear Ag(I)-Complexes and Linear Coordination Polymer Ag(I)-Complex

;
_journal_name_full 'Inorganic Chemistry'
_journal_page_first 3010
_journal_page_last 3012
_journal_paper_doi 10.1021/ic0501014
_journal_volume 44
_journal_year 2005
_chemical_absolute_configuration 'CHOOSE rm ad rmad syn or unk'
_chemical_formula_moiety 'C28 H38 Ag Cl2 N3 O2 '
_chemical_formula_sum 'C28 H38 Ag Cl2 N3 O2'
_chemical_formula_weight 627.40
_space_group_IT_number 4
_symmetry_cell_setting monoclinic
_symmetry_Int_Tables_number 4
_symmetry_space_group_name_Hall 'P 2yb'
_symmetry_space_group_name_H-M 'P 1 21 1'
_cell_angle_alpha 90
_cell_angle_beta 105.025(4)
_cell_angle_gamma 90
_cell_formula_units_Z 4
_cell_length_a 12.432(2)
_cell_length_b 16.167(2)
_cell_length_c 15.208(3)
_cell_measurement_reflns_used 11477
_cell_measurement_temperature 153.1
_cell_measurement_theta_max 27.5
_cell_measurement_theta_min 4.0
_cell_volume 2952.1(8)
_computing_cell_refinement CrystalClear
_computing_data_collection CrystalClear
_computing_data_reduction CrystalStructure
_computing_molecular_graphics ORTEP3
_computing_publication_material 'CrystalStructure 3.6.0'
_computing_structure_refinement CRYSTALS
_computing_structure_solution SIR92
_diffrn_detector_area_resol_mean 7.31
_diffrn_measured_fraction_theta_full 0.9839
_diffrn_measured_fraction_theta_max 0.9839
_diffrn_measurement_device_type 'Rigaku Mercury'
_diffrn_measurement_method \w
_diffrn_radiation_type 'Mo K\a'
_diffrn_radiation_wavelength 0.7107
_diffrn_reflns_av_R_equivalents 0.046
_diffrn_reflns_limit_h_max 16
_diffrn_reflns_limit_h_min -15
_diffrn_reflns_limit_k_max 20
_diffrn_reflns_limit_k_min -17
_diffrn_reflns_limit_l_max 19
_diffrn_reflns_limit_l_min -19
_diffrn_reflns_number 29107
_diffrn_reflns_theta_full 27.48
_diffrn_reflns_theta_max 27.48
_exptl_absorpt_coefficient_mu 0.890
_exptl_absorpt_correction_T_max 0.915
_exptl_absorpt_correction_T_min 0.839
_exptl_absorpt_correction_type numerical
_exptl_absorpt_process_details
;

    Higashi, T. (1999). Program for Absorption Correction.

    Rigaku Corporation, Tokyo, Japan.

;
_exptl_crystal_colour yellow
_exptl_crystal_density_diffrn 1.412
_exptl_crystal_density_method 'not measured'
_exptl_crystal_description prism
_exptl_crystal_F_000 1296.00
_exptl_crystal_size_max 0.20
_exptl_crystal_size_mid 0.10
_exptl_crystal_size_min 0.10
_refine_diff_density_max 3.27
_refine_diff_density_min -5.42
_refine_ls_abs_structure_details 'Flack, H. D. (1983), Acta Cryst. A39, 876-881.'
_refine_ls_abs_structure_Flack 0.43(2)
_refine_ls_extinction_method none
_refine_ls_goodness_of_fit_ref 1.069
_refine_ls_hydrogen_treatment refall
_refine_ls_number_parameters 726
_refine_ls_number_reflns 22778
_refine_ls_R_factor_gt 0.0470
_refine_ls_shift/su_max 0.0000
_refine_ls_structure_factor_coef F
_refine_ls_weighting_details 'w = 1/[0.0005Fo^2^ + 2.0000\s(Fo^2^)]'
_refine_ls_weighting_scheme calc
_refine_ls_wR_factor_ref 0.0500
_reflns_number_gt 22778
_reflns_number_total 29066
_reflns_threshold_expression F^2^>2.0\s(F^2^)
_cod_data_source_file ic0501014si20050122_011347_4.cif
_cod_data_source_block '__(Ag(L5)(CH2Cl2))n'
_cod_original_cell_volume 2952.0(8)
_cod_original_formula_sum 'C28 H38 Ag Cl2 N3 O2 '
_cod_database_code 1100783

loop_
_symmetry_equiv_pos_site_id
_symmetry_equiv_pos_as_xyz
1 +X,+Y,+Z
2 -X,1/2+Y,-Z

loop_
_atom_site_label
_atom_site_type_symbol
_atom_site_fract_x
_atom_site_fract_y
_atom_site_fract_z
_atom_site_U_iso_or_equiv
_atom_site_adp_type
_atom_site_occupancy
_atom_site_symmetry_multiplicity
_atom_site_calc_flag
_atom_site_refinement_flags
_atom_site_disorder_assembly
_atom_site_disorder_group
Ag(1) Ag 0.61403(3) 0.29864(5) 0.96522(3) 0.02224(12) Uani 1.00 1 d . . .
Ag(2) Ag 0.62376(3) 0.21630(5) 0.46799(3) 0.02101(12) Uani 1.00 1 d . . .
Cl(1) Cl 0.9676(2) 0.39891(11) 0.7275(1) 0.0679(6) Uani 1.00 1 d . . .
Cl(2) Cl 1.0221(2) 0.57345(11) 0.7540(2) 0.0780(7) Uani 1.00 1 d . . .
Cl(3) Cl 1.0118(5) 0.0137(2) 0.7376(2) 0.1416(12) Uani 1.00 1 d . . .
Cl(4) Cl 0.8956(2) 0.15403(13) 0.7856(2) 0.0969(8) Uani 1.00 1 d . . .
O(1) O 0.5882(3) 0.2036(2) 0.6046(3) 0.0256(11) Uani 1.00 1 d . . .
O(2) O 0.7109(3) 0.3015(3) 0.6214(3) 0.0302(10) Uani 1.00 1 d . . .
O(3) O 0.5683(3) 0.3097(3) 1.0979(3) 0.0276(11) Uani 1.00 1 d . . .
O(4) O 0.6782(3) 0.2034(3) 1.1103(3) 0.0326(11) Uani 1.00 1 d . . .
N(1) N 0.5509(3) 0.2073(3) 0.8522(3) 0.0145(12) Uani 1.00 1 d . . .
N(2) N 0.7090(3) 0.3569(3) 0.8746(4) 0.0163(13) Uani 1.00 1 d . . .
N(3) N 0.6477(3) 0.2570(3) 0.6559(3) 0.0159(11) Uani 1.00 1 d . . .
N(4) N 0.5459(3) 0.3044(3) 0.3513(3) 0.0166(12) Uani 1.00 1 d . . .
N(5) N 0.7016(3) 0.1560(2) 0.3677(3) 0.0143(13) Uani 1.00 1 d . . .
N(6) N 0.6245(4) 0.2517(3) 1.1471(3) 0.0201(12) Uani 1.00 1 d . . .
C(1) C 0.6413(4) 0.2669(3) 0.7440(4) 0.014(1) Uani 1.00 1 d . . .
C(2) C 0.5720(4) 0.2058(3) 0.7758(4) 0.016(1) Uani 1.00 1 d . . .
C(3) C 0.7078(4) 0.3311(3) 0.7927(4) 0.014(1) Uani 1.00 1 d . . .
C(4) C 0.4900(4) 0.1374(3) 0.8727(4) 0.014(2) Uani 1.00 1 d . . .
C(5) C 0.5453(4) 0.0633(3) 0.8989(4) 0.019(2) Uani 1.00 1 d . . .
C(6) C 0.4814(5) -0.0024(4) 0.9224(5) 0.026(2) Uani 1.00 1 d . . .
C(7) C 0.3753(5) 0.0073(3) 0.9218(5) 0.030(2) Uani 1.00 1 d . . .
C(8) C 0.3210(5) 0.0813(4) 0.8982(5) 0.033(2) Uani 1.00 1 d . . .
C(9) C 0.3782(5) 0.1506(3) 0.8758(5) 0.025(2) Uani 1.00 1 d . . .
C(10) C 0.6676(5) 0.0486(3) 0.9047(5) 0.025(2) Uani 1.00 1 d . . .
C(11) C 0.6857(5) -0.0202(4) 0.8408(4) 0.039(2) Uani 1.00 1 d . . .
C(12) C 0.7378(5) 0.0316(4) 1.0019(5) 0.037(2) Uani 1.00 1 d . . .
C(13) C 0.3215(4) 0.2313(4) 0.8522(4) 0.029(2) Uani 1.00 1 d . . .
C(14) C 0.2248(5) 0.2263(4) 0.7671(5) 0.062(2) Uani 1.00 1 d . . .
C(15) C 0.2850(7) 0.2661(4) 0.9343(6) 0.061(3) Uani 1.00 1 d . . .
C(16) C 0.7853(4) 0.4220(3) 0.9132(4) 0.016(2) Uani 1.00 1 d . . .
C(17) C 0.7599(5) 0.5049(3) 0.8858(5) 0.021(2) Uani 1.00 1 d . . .
C(18) C 0.8329(5) 0.5664(3) 0.9256(4) 0.023(2) Uani 1.00 1 d . . .
C(19) C 0.9276(5) 0.5477(3) 0.9916(5) 0.029(2) Uani 1.00 1 d . . .
C(20) C 0.9482(4) 0.4678(3) 1.0226(4) 0.026(2) Uani 1.00 1 d . . .
C(21) C 0.8791(4) 0.4044(3) 0.9846(3) 0.0134(12) Uani 1.00 1 d . . .
C(22) C 0.6537(5) 0.5270(3) 0.8121(4) 0.025(2) Uani 1.00 1 d . . .
C(23) C 0.6748(5) 0.5388(4) 0.7192(4) 0.043(2) Uani 1.00 1 d . . .
C(24) C 0.5972(5) 0.6040(4) 0.8389(5) 0.035(2) Uani 1.00 1 d . . .
C(25) C 0.9070(4) 0.3157(3) 1.0196(4) 0.035(2) Uani 1.00 1 d . . .
C(26) C 1.0144(5) 0.2895(4) 0.9983(6) 0.083(3) Uani 1.00 1 d . . .
C(27) C 0.9132(5) 0.3117(3) 1.1193(4) 0.059(2) Uani 1.00 1 d . . .
C(28) C 0.6243(4) 0.2442(3) 0.2372(4) 0.014(1) Uani 1.00 1 d . . .
C(29) C 0.5618(4) 0.3025(4) 0.2706(3) 0.0157(13) Uani 1.00 1 d . . .
C(30) C 0.6940(4) 0.1794(3) 0.2857(4) 0.018(2) Uani 1.00 1 d . . .
C(31) C 0.4858(4) 0.3732(3) 0.3771(4) 0.017(2) Uani 1.00 1 d . . .
C(32) C 0.3765(4) 0.3624(3) 0.3782(4) 0.015(2) Uani 1.00 1 d . . .
C(33) C 0.3216(5) 0.4277(3) 0.4052(4) 0.020(2) Uani 1.00 1 d . . .
C(34) C 0.3719(5) 0.5037(3) 0.4275(5) 0.029(2) Uani 1.00 1 d . . .
C(35) C 0.4844(5) 0.5132(3) 0.4258(5) 0.026(2) Uani 1.00 1 d . . .
C(36) C 0.5410(4) 0.4505(3) 0.3993(4) 0.017(2) Uani 1.00 1 d . . .
C(37) C 0.3190(4) 0.2774(3) 0.3564(4) 0.021(2) Uani 1.00 1 d . . .
C(38) C 0.2960(6) 0.2393(4) 0.4413(5) 0.043(2) Uani 1.00 1 d . . .
C(39) C 0.2135(5) 0.2865(4) 0.2814(5) 0.049(2) Uani 1.00 1 d . . .
C(40) C 0.6640(5) 0.4613(4) 0.4020(5) 0.026(2) Uani 1.00 1 d . . .
C(41) C 0.7309(6) 0.4785(5) 0.4989(5) 0.059(3) Uani 1.00 1 d . . .
C(42) C 0.6784(5) 0.5320(5) 0.3413(6) 0.069(3) Uani 1.00 1 d . . .
C(43) C 0.7846(4) 0.0919(3) 0.4036(4) 0.017(2) Uani 1.00 1 d . . .
C(44) C 0.8871(4) 0.1191(3) 0.4588(4) 0.0197(13) Uani 1.00 1 d . . .
C(45) C 0.9643(4) 0.0578(3) 0.4986(4) 0.027(2) Uani 1.00 1 d . . .
C(46) C 0.9406(5) -0.0257(4) 0.4809(5) 0.036(2) Uani 1.00 1 d . . .
C(47) C 0.8415(5) -0.0487(4) 0.4232(5) 0.026(2) Uani 1.00 1 d . . .
C(48) C 0.7576(4) 0.0094(3) 0.3819(4) 0.017(2) Uani 1.00 1 d . . .
C(49) C 0.9131(4) 0.2106(3) 0.4737(3) 0.0253(12) Uani 1.00 1 d . . .
C(50) C 0.9581(5) 0.2435(3) 0.3960(4) 0.049(2) Uani 1.00 1 d . . .
C(51) C 0.9935(5) 0.2311(3) 0.5629(4) 0.059(2) Uani 1.00 1 d . . .
C(52) C 0.6502(5) -0.0194(4) 0.3192(4) 0.024(2) Uani 1.00 1 d . . .
C(53) C 0.6624(6) -0.0299(3) 0.2215(5) 0.043(2) Uani 1.00 1 d . . .
C(54) C 0.5988(5) -0.0963(4) 0.3494(5) 0.043(2) Uani 1.00 1 d . . .
C(55) C 1.0248(5) 0.4773(3) 0.8020(4) 0.056(2) Uani 1.00 1 d . . .
C(56) C 0.8917(7) 0.0664(6) 0.7124(5) 0.121(3) Uani 1.00 1 d . . .
H(1) H 0.5413 0.1618 0.7357 0.017 Uiso 1.00 1 c R . .
H(2) H 0.7546 0.3598 0.7626 0.015 Uiso 1.00 1 c R . .
H(3) H 0.5173 -0.0542 0.9385 0.033 Uiso 1.00 1 c R . .
H(4) H 0.3351 -0.0385 0.9361 0.036 Uiso 1.00 1 c R . .
H(5) H 0.2456 0.0883 0.8997 0.040 Uiso 1.00 1 c R . .
H(6) H 0.6979 0.0970 0.8849 0.030 Uiso 1.00 1 c R . .
H(7) H 0.6937 -0.0699 0.8753 0.048 Uiso 1.00 1 c R . .
H(8) H 0.7498 -0.0122 0.8187 0.048 Uiso 1.00 1 c R . .
H(9) H 0.6215 -0.0240 0.7909 0.048 Uiso 1.00 1 c R . .
H(10) H 0.7643 0.0814 1.0333 0.043 Uiso 1.00 1 c R . .
H(11) H 0.7990 -0.0034 1.0014 0.043 Uiso 1.00 1 c R . .
H(12) H 0.6896 0.0042 1.0319 0.043 Uiso 1.00 1 c R . .
H(13) H 0.3744 0.2690 0.8399 0.034 Uiso 1.00 1 c R . .
H(14) H 0.2514 0.2397 0.7156 0.066 Uiso 1.00 1 c R . .
H(15) H 0.1686 0.2646 0.7719 0.066 Uiso 1.00 1 c R . .
H(16) H 0.1947 0.1720 0.7603 0.066 Uiso 1.00 1 c R . .
H(17) H 0.2117 0.2474 0.9312 0.079 Uiso 1.00 1 c R . .
H(18) H 0.2855 0.3248 0.9313 0.078 Uiso 1.00 1 c R . .
H(19) H 0.3340 0.2485 0.9900 0.079 Uiso 1.00 1 c R . .
H(20) H 0.8213 0.6209 0.9016 0.026 Uiso 1.00 1 c R . .
H(21) H 0.9762 0.5906 1.0206 0.034 Uiso 1.00 1 c R . .
H(22) H 1.0125 0.4554 1.0702 0.030 Uiso 1.00 1 c R . .
H(23) H 0.6055 0.4806 0.8066 0.029 Uiso 1.00 1 c R . .
H(24) H 0.6915 0.5954 0.7122 0.048 Uiso 1.00 1 c R . .
H(25) H 0.6112 0.5233 0.6724 0.048 Uiso 1.00 1 c R . .
H(26) H 0.7365 0.5057 0.7153 0.049 Uiso 1.00 1 c R . .
H(27) H 0.5469 0.5832 0.8711 0.041 Uiso 1.00 1 c R . .
H(28) H 0.5574 0.6361 0.7886 0.042 Uiso 1.00 1 c R . .
H(29) H 0.6518 0.6375 0.8783 0.041 Uiso 1.00 1 c R . .
H(30) H 0.8501 0.2796 0.9871 0.036 Uiso 1.00 1 c R . .
H(31) H 1.0007 0.2642 0.9400 0.097 Uiso 1.00 1 c R . .
H(32) H 1.0519 0.2514 1.0435 0.098 Uiso 1.00 1 c R . .
H(33) H 1.0593 0.3372 0.9998 0.097 Uiso 1.00 1 c R . .
H(34) H 0.9878 0.3216 1.1532 0.065 Uiso 1.00 1 c R . .
H(35) H 0.8911 0.2579 1.1325 0.065 Uiso 1.00 1 c R . .
H(36) H 0.8655 0.3516 1.1354 0.065 Uiso 1.00 1 c R . .
H(37) H 0.5295 0.3458 0.2300 0.019 Uiso 1.00 1 c R . .
H(38) H 0.7403 0.1523 0.2539 0.023 Uiso 1.00 1 c R . .
H(39) H 0.2458 0.4211 0.4057 0.026 Uiso 1.00 1 c R . .
H(40) H 0.3323 0.5486 0.4446 0.038 Uiso 1.00 1 c R . .
H(41) H 0.5208 0.5642 0.4452 0.030 Uiso 1.00 1 c R . .
H(42) H 0.3676 0.2422 0.3346 0.027 Uiso 1.00 1 c R . .
H(43) H 0.3593 0.2080 0.4717 0.052 Uiso 1.00 1 c R . .
H(44) H 0.2321 0.2046 0.4273 0.052 Uiso 1.00 1 c R . .
H(45) H 0.2849 0.2832 0.4797 0.052 Uiso 1.00 1 c R . .
H(46) H 0.1545 0.2946 0.3096 0.056 Uiso 1.00 1 c R . .
H(47) H 0.2000 0.2377 0.2454 0.056 Uiso 1.00 1 c R . .
H(48) H 0.2177 0.3326 0.2437 0.056 Uiso 1.00 1 c R . .
H(49) H 0.6882 0.4106 0.3819 0.032 Uiso 1.00 1 c R . .
H(50) H 0.7359 0.5364 0.5097 0.069 Uiso 1.00 1 c R . .
H(51) H 0.8033 0.4566 0.5047 0.069 Uiso 1.00 1 c R . .
H(52) H 0.6984 0.4528 0.5419 0.069 Uiso 1.00 1 c R . .
H(53) H 0.6742 0.5088 0.2831 0.083 Uiso 1.00 1 c R . .
H(54) H 0.7497 0.5562 0.3649 0.082 Uiso 1.00 1 c R . .
H(55) H 0.6226 0.5732 0.3359 0.083 Uiso 1.00 1 c R . .
H(56) H 1.0339 0.0733 0.5380 0.031 Uiso 1.00 1 c R . .
H(57) H 0.9943 -0.0672 0.5048 0.041 Uiso 1.00 1 c R . .
H(58) H 0.8231 -0.1058 0.4164 0.032 Uiso 1.00 1 c R . .
H(59) H 0.8459 0.2390 0.4726 0.030 Uiso 1.00 1 c R . .
H(60) H 1.0369 0.2378 0.4118 0.061 Uiso 1.00 1 c R . .
H(61) H 0.9389 0.3002 0.3858 0.061 Uiso 1.00 1 c R . .
H(62) H 0.9268 0.2129 0.3421 0.061 Uiso 1.00 1 c R . .
H(63) H 0.9557 0.2398 0.6091 0.067 Uiso 1.00 1 c R . .
H(64) H 1.0340 0.2795 0.5563 0.067 Uiso 1.00 1 c R . .
H(65) H 1.0435 0.1859 0.5795 0.067 Uiso 1.00 1 c R . .
H(66) H 0.5958 0.0221 0.3178 0.028 Uiso 1.00 1 c R . .
H(67) H 0.6453 0.0203 0.1884 0.052 Uiso 1.00 1 c R . .
H(68) H 0.6128 -0.0721 0.1920 0.052 Uiso 1.00 1 c R . .
H(69) H 0.7368 -0.0457 0.2241 0.052 Uiso 1.00 1 c R . .
H(70) H 0.6261 -0.1391 0.3182 0.048 Uiso 1.00 1 c R . .
H(71) H 0.5198 -0.0950 0.3298 0.048 Uiso 1.00 1 c R . .
H(72) H 0.6215 -0.1064 0.4131 0.048 Uiso 1.00 1 c R . .
H(73) H 0.9822 0.4804 0.8456 0.068 Uiso 1.00 1 c R . .
H(74) H 1.0996 0.4632 0.8318 0.068 Uiso 1.00 1 c R . .
H(75) H 0.8726 0.0839 0.6506 0.143 Uiso 1.00 1 c R . .
H(76) H 0.8358 0.0303 0.7222 0.143 Uiso 1.00 1 c R . .

loop_
_atom_site_aniso_label
_atom_site_aniso_U_11
_atom_site_aniso_U_22
_atom_site_aniso_U_33
_atom_site_aniso_U_12
_atom_site_aniso_U_13
_atom_site_aniso_U_23
Ag(1) 0.0326(2) 0.0252(2) 0.0116(3) -0.0080(2) 0.0105(2) -0.0037(2)
Ag(2) 0.0287(2) 0.0246(2) 0.0117(3) 0.0079(2) 0.0087(2) 0.0030(2)
Cl(1) 0.0757(12) 0.0666(10) 0.0753(13) -0.0268(10) 0.0444(10) -0.0300(10)
Cl(2) 0.096(2) 0.0534(9) 0.104(2) -0.0139(10) 0.061(1) 0.0046(11)
Cl(3) 0.282(4) 0.0828(13) 0.058(2) 0.040(2) 0.042(2) 0.0115(12)
Cl(4) 0.0748(13) 0.132(2) 0.087(2) 0.0411(12) 0.0269(12) 0.0346(13)
O(1) 0.044(2) 0.020(2) 0.013(2) -0.018(2) 0.007(2) -0.006(2)
O(2) 0.037(2) 0.037(2) 0.022(2) -0.014(2) 0.018(2) -0.001(2)
O(3) 0.041(2) 0.027(2) 0.016(2) 0.011(2) 0.009(2) 0.006(2)
O(4) 0.048(2) 0.039(2) 0.017(2) 0.022(2) 0.020(2) 0.003(2)
N(1) 0.019(2) 0.019(2) 0.006(3) 0.008(2) 0.006(2) 0.008(2)
N(2) 0.011(2) 0.017(2) 0.020(3) -0.002(2) 0.003(2) -0.005(2)
N(3) 0.019(2) 0.014(2) 0.017(3) -0.003(2) 0.010(2) -0.006(2)
N(4) 0.018(2) 0.012(2) 0.021(3) 0.014(2) 0.007(2) 0.004(3)
N(5) 0.019(2) 0.013(2) 0.013(3) 0.001(2) 0.008(2) -0.002(2)
N(6) 0.026(2) 0.021(2) 0.014(3) -0.001(2) 0.006(2) -0.006(2)
C(1) 0.023(3) 0.012(3) 0.010(3) -0.003(2) 0.007(2) -0.002(2)
C(2) 0.014(2) 0.005(2) 0.025(4) 0.002(2) -0.002(2) 0.005(2)
C(3) 0.014(2) 0.011(3) 0.014(3) -0.004(2) -0.000(2) 0.002(2)
C(4) 0.014(3) 0.021(3) 0.011(3) -0.008(2) 0.008(2) -0.003(2)
C(5) 0.023(3) 0.021(3) 0.013(4) 0.002(3) 0.003(3) 0.004(3)
C(6) 0.036(4) 0.019(3) 0.028(4) -0.004(3) 0.016(3) 0.008(3)
C(7) 0.030(4) 0.020(4) 0.041(5) -0.015(3) 0.009(3) 0.005(3)
C(8) 0.022(3) 0.047(4) 0.032(5) -0.008(3) 0.012(3) -0.001(3)
C(9) 0.028(3) 0.015(3) 0.036(5) 0.001(3) 0.016(3) -0.000(3)
C(10) 0.022(3) 0.022(3) 0.031(5) -0.001(3) 0.007(3) 0.007(3)
C(11) 0.037(4) 0.055(4) 0.027(4) 0.001(3) 0.011(3) -0.019(3)
C(12) 0.034(4) 0.034(3) 0.038(5) 0.011(3) 0.005(3) -0.010(3)
C(13) 0.022(3) 0.030(4) 0.033(4) -0.003(3) 0.007(3) 0.003(3)
C(14) 0.057(4) 0.032(3) 0.076(6) -0.009(4) -0.019(4) 0.021(4)
C(15) 0.092(6) 0.047(4) 0.058(6) 0.042(4) 0.041(5) 0.008(4)
C(16) 0.021(3) 0.017(3) 0.012(3) -0.001(2) 0.006(3) -0.003(2)
C(17) 0.024(3) 0.017(4) 0.025(4) 0.005(3) 0.010(3) 0.000(3)
C(18) 0.023(3) 0.014(3) 0.029(4) -0.007(2) 0.004(3) -0.004(3)
C(19) 0.032(3) 0.024(3) 0.029(4) -0.010(2) 0.006(3) -0.006(2)
C(20) 0.016(3) 0.034(3) 0.025(3) 0.004(2) -0.002(2) -0.000(2)
C(21) 0.015(2) 0.013(2) 0.012(3) 0.002(2) 0.002(2) -0.001(2)
C(22) 0.038(4) 0.007(2) 0.028(4) 0.005(2) 0.004(3) 0.002(2)
C(23) 0.036(4) 0.065(4) 0.020(4) 0.002(3) -0.007(3) 0.031(3)
C(24) 0.038(4) 0.033(3) 0.033(4) 0.019(3) 0.003(3) 0.005(3)
C(25) 0.028(3) 0.022(3) 0.039(4) -0.009(2) -0.016(3) 0.006(2)
C(26) 0.066(4) 0.039(3) 0.138(8) 0.037(3) 0.018(5) -0.002(4)
C(27) 0.072(4) 0.038(3) 0.053(4) -0.005(3) -0.012(3) 0.025(3)
C(28) 0.012(2) 0.018(3) 0.014(3) -0.000(2) 0.004(2) -0.002(2)
C(29) 0.025(3) 0.024(3) -0.001(3) 0.004(3) 0.005(2) 0.004(3)
C(30) 0.019(3) 0.018(3) 0.021(4) -0.005(2) 0.014(3) -0.007(2)
C(31) 0.028(3) 0.015(3) 0.006(3) 0.004(2) 0.002(3) 0.003(2)
C(32) 0.013(3) 0.021(3) 0.009(4) 0.008(2) 0.002(2) 0.002(3)
C(33) 0.026(3) 0.011(3) 0.030(4) 0.004(2) 0.018(3) 0.007(2)
C(34) 0.039(4) 0.026(4) 0.031(4) -0.002(3) 0.026(3) -0.003(3)
C(35) 0.029(4) 0.017(3) 0.029(4) -0.003(3) 0.004(3) 0.000(3)
C(36) 0.019(3) 0.015(3) 0.018(4) 0.004(3) 0.007(3) 0.003(3)
C(37) 0.019(3) 0.016(3) 0.033(4) -0.005(2) 0.015(3) -0.003(2)
C(38) 0.053(4) 0.028(3) 0.049(5) -0.005(3) 0.016(4) 0.006(3)
C(39) 0.053(4) 0.046(4) 0.041(4) -0.030(3) -0.001(3) 0.006(3)
C(40) 0.025(3) 0.023(4) 0.031(5) -0.004(3) 0.010(3) -0.009(3)
C(41) 0.033(4) 0.090(5) 0.049(6) -0.002(4) 0.003(4) 0.023(5)
C(42) 0.017(4) 0.122(6) 0.067(7) -0.017(4) 0.009(4) 0.043(6)
C(43) 0.018(3) 0.016(3) 0.019(4) 0.006(2) 0.010(3) 0.003(2)
C(44) 0.026(3) 0.024(2) 0.013(3) 0.003(2) 0.011(2) 0.007(2)
C(45) 0.016(3) 0.026(3) 0.035(4) 0.002(2) 0.001(3) -0.001(2)
C(46) 0.017(3) 0.027(3) 0.060(5) 0.009(2) 0.002(3) 0.011(3)
C(47) 0.028(3) 0.019(3) 0.034(5) -0.005(3) 0.011(3) 0.003(3)
C(48) 0.016(3) 0.023(4) 0.015(4) 0.001(3) 0.006(3) 0.000(3)
C(49) 0.027(2) 0.026(2) 0.023(3) -0.013(2) 0.007(2) -0.012(2)
C(50) 0.075(4) 0.032(3) 0.046(4) -0.026(3) 0.023(3) -0.010(2)
C(51) 0.068(4) 0.054(4) 0.045(4) -0.034(3) -0.003(3) -0.014(3)
C(52) 0.025(3) 0.026(3) 0.020(4) 0.009(3) 0.004(3) 0.003(3)
C(53) 0.063(5) 0.020(3) 0.047(5) -0.007(3) 0.017(4) 0.005(3)
C(54) 0.029(4) 0.030(3) 0.061(6) -0.006(3) -0.006(4) 0.015(3)
C(55) 0.051(4) 0.066(4) 0.052(4) -0.021(3) 0.018(3) -0.014(3)
C(56) 0.125(7) 0.197(8) 0.036(5) -0.141(7) 0.014(5) -0.015(5)

loop_
_atom_type_symbol
_atom_type_description
_atom_type_scat_dispersion_real
_atom_type_scat_dispersion_imag
_atom_type_scat_source
C C 0.003 0.002
;

International Tables for Crystallography

(1992, Vol. C, Tables 4.2.6.8 and 6.1.1.4)

;
H H 0.000 0.000
;

International Tables for Crystallography

(1992, Vol. C, Table 6.1.1.4)

;
Ag Ag -0.897 1.101
;

International Tables for Crystallography

(1992, Vol. C, Tables 4.2.6.8 and 6.1.1.4)

;
Cl Cl 0.148 0.159
;

International Tables for Crystallography

(1992, Vol. C, Tables 4.2.6.8 and 6.1.1.4)

;
N N 0.006 0.003
;

International Tables for Crystallography

(1992, Vol. C, Tables 4.2.6.8 and 6.1.1.4)

;
O O 0.011 0.006
;

International Tables for Crystallography

(1992, Vol. C, Tables 4.2.6.8 and 6.1.1.4)

;

loop_
_geom_angle_atom_site_label_1
_geom_angle_atom_site_label_2
_geom_angle_atom_site_label_3
_geom_angle
_geom_angle_publ_flag
_geom_angle_site_symmetry_1
_geom_angle_site_symmetry_2
_geom_angle_site_symmetry_3
N(1) Ag(1) O(3) 128.4(2) ? . . .
N(2) Ag(1) O(3) 144.8(2) ? . . .
Ag(1) O(3) N(6) 103.8(3) ? . . .
N(2) Ag(1) N(1) 86.6(2) ? . . .
Ag(1) N(1) C(2) 127.2(4) ? . . .
Ag(1) N(1) C(4) 116.8(3) ? . . .
Ag(1) N(2) C(3) 125.0(3) ? . . .
Ag(1) N(2) C(16) 116.9(4) ? . . .
Ag(2) O(1) N(3) 106.5(3) ? . . .
N(4) Ag(2) O(1) 129.1(2) ? . . .
N(5) Ag(2) O(1) 144.9(1) ? . . .
N(5) Ag(2) N(4) 85.0(2) ? . . .
Ag(2) N(4) C(29) 125.7(4) ? . . .
Ag(2) N(4) C(31) 114.3(3) ? . . .
Ag(2) N(5) C(30) 126.9(3) ? . . .
Ag(2) N(5) C(43) 116.3(4) ? . . .
Cl(1) C(55) Cl(2) 115.3(4) ? . . .
Cl(3) C(56) Cl(4) 112.4(4) ? . . .
O(1) N(3) C(1) 120.6(5) ? . . .
O(1) N(3) O(2) 117.1(5) ? . . .
O(2) N(3) C(1) 122.3(4) ? . . .
O(3) N(6) O(4) 117.8(5) ? . . .
O(3) N(6) C(28) 120.2(5) ? . . 55601
O(4) N(6) C(28) 122.0(4) ? . . 55601
N(1) C(2) C(1) 124.8(5) ? . . .
C(4) N(1) C(2) 115.6(5) ? . . .
N(1) C(4) C(5) 119.4(5) ? . . .
N(1) C(4) C(9) 117.6(4) ? . . .
N(2) C(3) C(1) 126.4(5) ? . . .
C(16) N(2) C(3) 117.8(5) ? . . .
N(2) C(16) C(17) 120.0(4) ? . . .
N(2) C(16) C(21) 119.8(4) ? . . .
N(3) C(1) C(2) 115.4(4) ? . . .
N(3) C(1) C(3) 115.0(5) ? . . .
N(4) C(29) C(28) 126.7(5) ? . . .
C(31) N(4) C(29) 119.5(5) ? . . .
N(4) C(31) C(32) 119.1(4) ? . . .
N(4) C(31) C(36) 119.2(5) ? . . .
N(5) C(30) C(28) 126.6(6) ? . . .
C(43) N(5) C(30) 115.9(5) ? . . .
N(5) C(43) C(44) 116.4(4) ? . . .
N(5) C(43) C(48) 119.1(4) ? . . .
N(6) C(28) C(29) 116.5(4) ? . 55601 55601
N(6) C(28) C(30) 114.8(5) ? . 55601 55601
C(3) C(1) C(2) 129.4(6) ? . . .
C(9) C(4) C(5) 122.5(5) ? . . .
C(4) C(5) C(10) 124.4(5) ? . . .
C(4) C(5) C(6) 116.7(5) ? . . .
C(4) C(9) C(13) 122.2(5) ? . . .
C(4) C(9) C(8) 116.5(5) ? . . .
C(10) C(5) C(6) 118.9(5) ? . . .
C(5) C(6) C(7) 121.8(5) ? . . .
C(5) C(10) C(12) 113.2(6) ? . . .
C(5) C(10) C(11) 112.7(5) ? . . .
C(6) C(7) C(8) 121.7(6) ? . . .
C(7) C(8) C(9) 120.5(6) ? . . .
C(8) C(9) C(13) 121.1(5) ? . . .
C(9) C(13) C(14) 112.4(5) ? . . .
C(9) C(13) C(15) 110.3(6) ? . . .
C(12) C(10) C(11) 109.9(5) ? . . .
C(15) C(13) C(14) 112.0(5) ? . . .
C(21) C(16) C(17) 119.8(4) ? . . .
C(16) C(17) C(22) 121.3(4) ? . . .
C(16) C(17) C(18) 118.9(5) ? . . .
C(16) C(21) C(25) 121.6(4) ? . . .
C(16) C(21) C(20) 118.9(4) ? . . .
C(22) C(17) C(18) 119.8(4) ? . . .
C(17) C(18) C(19) 120.5(5) ? . . .
C(17) C(22) C(23) 112.7(6) ? . . .
C(17) C(22) C(24) 111.2(5) ? . . .
C(18) C(19) C(20) 120.5(5) ? . . .
C(19) C(20) C(21) 121.2(5) ? . . .
C(20) C(21) C(25) 119.5(4) ? . . .
C(21) C(25) C(27) 109.7(4) ? . . .
C(21) C(25) C(26) 108.6(5) ? . . .
C(24) C(22) C(23) 110.3(5) ? . . .
C(27) C(25) C(26) 112.8(5) ? . . .
C(29) C(28) N(6) 116.5(4) ? . . 55401
C(30) C(28) N(6) 114.8(5) ? . . 55401
C(28) N(6) O(3) 120.2(5) ? . 55401 55401
C(28) N(6) O(4) 122.0(4) ? . 55401 55401
C(30) C(28) C(29) 128.6(6) ? . . .
C(36) C(31) C(32) 121.7(5) ? . . .
C(31) C(32) C(37) 120.9(5) ? . . .
C(31) C(32) C(33) 118.4(5) ? . . .
C(31) C(36) C(40) 121.6(5) ? . . .
C(31) C(36) C(35) 118.2(5) ? . . .
C(37) C(32) C(33) 120.5(5) ? . . .
C(32) C(33) C(34) 121.9(6) ? . . .
C(32) C(37) C(38) 110.8(5) ? . . .
C(32) C(37) C(39) 109.9(4) ? . . .
C(33) C(34) C(35) 118.6(5) ? . . .
C(34) C(35) C(36) 121.2(5) ? . . .
C(35) C(36) C(40) 120.0(5) ? . . .
C(36) C(40) C(41) 109.8(6) ? . . .
C(36) C(40) C(42) 110.3(5) ? . . .
C(39) C(37) C(38) 111.3(5) ? . . .
C(42) C(40) C(41) 109.4(5) ? . . .
C(43) C(44) C(49) 121.3(4) ? . . .
C(43) C(44) C(45) 116.8(4) ? . . .
C(48) C(43) C(44) 124.5(5) ? . . .
C(43) C(48) C(52) 124.6(5) ? . . .
C(43) C(48) C(47) 115.0(5) ? . . .
C(49) C(44) C(45) 121.9(4) ? . . .
C(44) C(45) C(46) 120.9(5) ? . . .
C(44) C(49) C(50) 109.2(4) ? . . .
C(44) C(49) C(51) 114.7(4) ? . . .
C(45) C(46) C(47) 119.9(5) ? . . .
C(46) C(47) C(48) 122.7(5) ? . . .
C(47) C(48) C(52) 120.4(5) ? . . .
C(48) C(52) C(53) 110.7(5) ? . . .
C(48) C(52) C(54) 115.9(5) ? . . .
C(51) C(49) C(50) 109.4(4) ? . . .
C(54) C(52) C(53) 110.8(5) ? . . .
Cl(1) C(55) H(73) 106.6870 ? . . .
Cl(1) C(55) H(74) 108.8197 ? . . .
Cl(2) C(55) H(73) 107.2377 ? . . .
Cl(2) C(55) H(74) 109.1965 ? . . .
Cl(3) C(56) H(75) 110.9641 ? . . .
Cl(3) C(56) H(76) 107.2259 ? . . .
Cl(4) C(56) H(75) 109.7618 ? . . .
Cl(4) C(56) H(76) 106.9053 ? . . .
N(1) C(2) H(1) 117.5276 ? . . .
N(2) C(3) H(2) 116.4281 ? . . .
N(4) C(29) H(37) 117.1111 ? . . .
N(5) C(30) H(38) 117.2732 ? . . .
C(1) C(2) H(1) 117.6666 ? . . .
C(1) C(3) H(2) 117.1369 ? . . .
C(5) C(6) H(3) 117.7145 ? . . .
C(5) C(10) H(6) 109.0054 ? . . .
H(3) C(6) C(7) 120.4553 ? . . .
C(6) C(7) H(4) 119.1685 ? . . .
C(7) C(8) H(5) 121.1915 ? . . .
H(4) C(7) C(8) 119.1120 ? . . .
H(5) C(8) C(9) 118.1964 ? . . .
C(9) C(13) H(13) 107.6339 ? . . .
H(6) C(10) C(11) 105.2513 ? . . .
C(10) C(11) H(8) 113.5301 ? . . .
C(10) C(11) H(9) 108.7777 ? . . .
C(10) C(11) H(7) 106.0104 ? . . .
H(6) C(10) C(12) 106.2511 ? . . .
C(10) C(12) H(10) 111.6588 ? . . .
C(10) C(12) H(12) 105.9274 ? . . .
C(10) C(12) H(11) 110.7591 ? . . .
H(8) C(11) H(7) 109.4697 ? . . .
H(9) C(11) H(7) 109.4718 ? . . .
H(9) C(11) H(8) 109.4804 ? . . .
H(12) C(12) H(10) 109.4666 ? . . .
H(11) C(12) H(10) 109.4745 ? . . .
H(12) C(12) H(11) 109.4793 ? . . .
H(13) C(13) C(14) 107.4497 ? . . .
C(13) C(14) H(16) 110.0600 ? . . .
C(13) C(14) H(14) 108.7930 ? . . .
C(13) C(14) H(15) 109.5565 ? . . .
H(13) C(13) C(15) 106.7805 ? . . .
C(13) C(15) H(19) 110.9385 ? . . .
C(13) C(15) H(17) 108.8536 ? . . .
C(13) C(15) H(18) 108.5997 ? . . .
H(16) C(14) H(14) 109.4677 ? . . .
H(15) C(14) H(14) 109.4731 ? . . .
H(16) C(14) H(15) 109.4746 ? . . .
H(19) C(15) H(17) 109.4797 ? . . .
H(18) C(15) H(17) 109.4726 ? . . .
H(19) C(15) H(18) 109.4732 ? . . .
C(17) C(18) H(20) 118.9104 ? . . .
C(17) C(22) H(23) 106.4588 ? . . .
H(20) C(18) C(19) 120.1845 ? . . .
C(18) C(19) H(21) 120.1476 ? . . .
C(19) C(20) H(22) 120.2987 ? . . .
H(21) C(19) C(20) 119.1161 ? . . .
H(22) C(20) C(21) 118.4641 ? . . .
C(21) C(25) H(30) 108.7635 ? . . .
C(22) C(23) H(26) 108.9337 ? . . .
H(23) C(22) C(23) 106.0687 ? . . .
C(22) C(23) H(24) 108.8055 ? . . .
C(22) C(23) H(25) 110.6696 ? . . .
H(23) C(22) C(24) 109.9737 ? . . .
C(22) C(24) H(27) 104.9411 ? . . .
C(22) C(24) H(28) 114.1104 ? . . .
C(22) C(24) H(29) 109.2449 ? . . .
H(26) C(23) H(24) 109.4731 ? . . .
H(25) C(23) H(24) 109.4690 ? . . .
H(26) C(23) H(25) 109.4699 ? . . .
H(28) C(24) H(27) 109.4718 ? . . .
H(29) C(24) H(27) 109.4531 ? . . .
H(29) C(24) H(28) 109.4753 ? . . .
H(30) C(25) C(26) 107.1876 ? . . .
C(25) C(26) H(31) 111.4207 ? . . .
C(25) C(26) H(33) 108.2890 ? . . .
C(25) C(26) H(32) 108.6913 ? . . .
H(30) C(25) C(27) 109.6482 ? . . .
C(25) C(27) H(35) 108.1130 ? . . .
C(25) C(27) H(36) 111.0901 ? . . .
C(25) C(27) H(34) 109.1892 ? . . .
H(33) C(26) H(31) 109.4654 ? . . .
H(32) C(26) H(31) 109.4665 ? . . .
H(33) C(26) H(32) 109.4772 ? . . .
H(35) C(27) H(34) 109.4804 ? . . .
H(36) C(27) H(34) 109.4685 ? . . .
H(36) C(27) H(35) 109.4724 ? . . .
C(28) C(29) H(37) 116.2161 ? . . .
C(28) C(30) H(38) 116.0851 ? . . .
C(32) C(33) H(39) 119.1360 ? . . .
C(32) C(37) H(42) 107.8268 ? . . .
H(39) C(33) C(34) 118.9398 ? . . .
C(33) C(34) H(40) 120.9096 ? . . .
C(34) C(35) H(41) 118.7723 ? . . .
H(40) C(34) C(35) 120.5037 ? . . .
H(41) C(35) C(36) 120.0425 ? . . .
C(36) C(40) H(49) 106.8853 ? . . .
H(42) C(37) C(38) 109.2796 ? . . .
C(37) C(38) H(43) 108.2876 ? . . .
C(37) C(38) H(45) 107.9435 ? . . .
C(37) C(38) H(44) 112.1496 ? . . .
H(42) C(37) C(39) 107.6189 ? . . .
C(37) C(39) H(48) 111.1257 ? . . .
C(37) C(39) H(46) 107.0673 ? . . .
C(37) C(39) H(47) 110.1900 ? . . .
H(45) C(38) H(43) 109.4692 ? . . .
H(44) C(38) H(43) 109.4705 ? . . .
H(45) C(38) H(44) 109.4744 ? . . .
H(48) C(39) H(46) 109.4690 ? . . .
H(47) C(39) H(46) 109.4729 ? . . .
H(48) C(39) H(47) 109.4736 ? . . .
H(49) C(40) C(41) 109.3521 ? . . .
C(40) C(41) H(51) 106.8566 ? . . .
C(40) C(41) H(52) 111.4226 ? . . .
C(40) C(41) H(50) 110.1011 ? . . .
H(49) C(40) C(42) 111.0561 ? . . .
C(40) C(42) H(53) 106.5423 ? . . .
C(40) C(42) H(55) 112.6423 ? . . .
C(40) C(42) H(54) 109.1651 ? . . .
H(51) C(41) H(50) 109.4741 ? . . .
H(52) C(41) H(50) 109.4660 ? . . .
H(52) C(41) H(51) 109.4721 ? . . .
H(55) C(42) H(53) 109.4766 ? . . .
H(54) C(42) H(53) 109.4745 ? . . .
H(55) C(42) H(54) 109.4696 ? . . .
C(44) C(45) H(56) 119.6966 ? . . .
C(44) C(49) H(59) 108.3787 ? . . .
H(56) C(45) C(46) 119.3547 ? . . .
C(45) C(46) H(57) 121.1097 ? . . .
C(46) C(47) H(58) 119.0195 ? . . .
H(57) C(46) C(47) 118.8825 ? . . .
H(58) C(47) C(48) 117.6980 ? . . .
C(48) C(52) H(66) 107.8313 ? . . .
H(59) C(49) C(50) 108.3712 ? . . .
C(49) C(50) H(62) 109.5670 ? . . .
C(49) C(50) H(60) 109.2795 ? . . .
C(49) C(50) H(61) 109.5643 ? . . .
H(59) C(49) C(51) 106.6229 ? . . .
C(49) C(51) H(63) 111.1185 ? . . .
C(49) C(51) H(64) 109.4698 ? . . .
C(49) C(51) H(65) 107.8082 ? . . .
H(62) C(50) H(60) 109.4697 ? . . .
H(61) C(50) H(60) 109.4751 ? . . .
H(62) C(50) H(61) 109.4715 ? . . .
H(64) C(51) H(63) 109.4736 ? . . .
H(65) C(51) H(63) 109.4748 ? . . .
H(65) C(51) H(64) 109.4654 ? . . .
H(66) C(52) C(53) 107.6802 ? . . .
C(52) C(53) H(67) 110.6560 ? . . .
C(52) C(53) H(69) 109.1102 ? . . .
C(52) C(53) H(68) 108.6373 ? . . .
H(66) C(52) C(54) 103.3976 ? . . .
C(52) C(54) H(70) 102.2887 ? . . .
C(52) C(54) H(72) 114.2685 ? . . .
C(52) C(54) H(71) 111.5872 ? . . .
H(69) C(53) H(67) 109.4660 ? . . .
H(68) C(53) H(67) 109.4765 ? . . .
H(69) C(53) H(68) 109.4746 ? . . .
H(72) C(54) H(70) 109.4772 ? . . .
H(71) C(54) H(70) 109.4680 ? . . .
H(72) C(54) H(71) 109.4716 ? . . .
H(74) C(55) H(73) 109.4606 ? . . .
H(76) C(56) H(75) 109.4576 ? . . .

loop_
_geom_bond_atom_site_label_1
_geom_bond_atom_site_label_2
_geom_bond_distance
_geom_bond_publ_flag
_geom_bond_site_symmetry_1
_geom_bond_site_symmetry_2
Ag(1) O(3) 2.240(4) ? . .
Ag(1) N(1) 2.247(4) ? . .
Ag(1) N(2) 2.241(5) ? . .
Ag(2) O(1) 2.243(4) ? . .
Ag(2) N(4) 2.286(4) ? . .
Ag(2) N(5) 2.231(5) ? . .
Cl(1) C(55) 1.726(6) ? . .
Cl(2) C(55) 1.714(6) ? . .
Cl(3) C(56) 1.68(1) ? . .
Cl(4) C(56) 1.795(9) ? . .
O(1) N(3) 1.266(5) ? . .
O(2) N(3) 1.275(6) ? . .
O(3) N(6) 1.288(6) ? . .
O(4) N(6) 1.250(7) ? . .
N(1) C(2) 1.258(8) ? . .
N(1) C(4) 1.438(7) ? . .
N(2) C(3) 1.309(8) ? . .
N(2) C(16) 1.437(6) ? . .
N(3) C(1) 1.372(8) ? . .
N(4) C(29) 1.293(7) ? . .
N(4) C(31) 1.450(7) ? . .
N(5) C(30) 1.283(8) ? . .
N(5) C(43) 1.465(6) ? . .
N(6) C(28) 1.376(8) ? . 55601
C(1) C(2) 1.471(8) ? . .
C(1) C(3) 1.411(7) ? . .
C(4) C(5) 1.387(7) ? . .
C(4) C(9) 1.418(8) ? . .
C(5) C(6) 1.426(9) ? . .
C(5) C(10) 1.519(8) ? . .
C(6) C(7) 1.326(9) ? . .
C(7) C(8) 1.375(8) ? . .
C(8) C(9) 1.415(9) ? . .
C(9) C(13) 1.482(8) ? . .
C(10) C(11) 1.532(9) ? . .
C(10) C(12) 1.534(9) ? . .
C(13) C(14) 1.523(8) ? . .
C(13) C(15) 1.54(1) ? . .
C(16) C(17) 1.415(7) ? . .
C(16) C(21) 1.401(7) ? . .
C(17) C(18) 1.377(7) ? . .
C(17) C(22) 1.536(8) ? . .
C(18) C(19) 1.368(8) ? . .
C(19) C(20) 1.376(7) ? . .
C(20) C(21) 1.365(7) ? . .
C(21) C(25) 1.539(6) ? . .
C(22) C(23) 1.51(1) ? . .
C(22) C(24) 1.535(9) ? . .
C(25) C(26) 1.513(9) ? . .
C(25) C(27) 1.500(9) ? . .
C(28) N(6) 1.376(8) ? . 55401
C(28) C(29) 1.398(8) ? . .
C(28) C(30) 1.435(7) ? . .
C(31) C(32) 1.374(8) ? . .
C(31) C(36) 1.423(7) ? . .
C(32) C(33) 1.376(8) ? . .
C(32) C(37) 1.546(7) ? . .
C(33) C(34) 1.381(7) ? . .
C(34) C(35) 1.415(9) ? . .
C(35) C(36) 1.352(8) ? . .
C(36) C(40) 1.530(8) ? . .
C(37) C(38) 1.52(1) ? . .
C(37) C(39) 1.506(8) ? . .
C(40) C(41) 1.517(9) ? . .
C(40) C(42) 1.51(1) ? . .
C(43) C(44) 1.403(7) ? . .
C(43) C(48) 1.394(7) ? . .
C(44) C(45) 1.404(7) ? . .
C(44) C(49) 1.518(7) ? . .
C(45) C(46) 1.393(8) ? . .
C(46) C(47) 1.365(8) ? . .
C(47) C(48) 1.423(7) ? . .
C(48) C(52) 1.499(7) ? . .
C(49) C(50) 1.529(8) ? . .
C(49) C(51) 1.499(7) ? . .
C(52) C(53) 1.54(1) ? . .
C(52) C(54) 1.522(9) ? . .
C(2) H(1) 0.9499 ? . .
C(3) H(2) 0.9501 ? . .
C(6) H(3) 0.9500 ? . .
C(7) H(4) 0.9500 ? . .
C(8) H(5) 0.9501 ? . .
C(10) H(6) 0.9500 ? . .
C(11) H(7) 0.9500 ? . .
C(11) H(8) 0.9499 ? . .
C(11) H(9) 0.9500 ? . .
C(12) H(10) 0.9500 ? . .
C(12) H(11) 0.9500 ? . .
C(12) H(12) 0.9501 ? . .
C(13) H(13) 0.9500 ? . .
C(14) H(14) 0.9500 ? . .
C(14) H(15) 0.9500 ? . .
C(14) H(16) 0.9499 ? . .
C(15) H(17) 0.9500 ? . .
C(15) H(18) 0.9500 ? . .
C(15) H(19) 0.9499 ? . .
C(18) H(20) 0.9500 ? . .
C(19) H(21) 0.9500 ? . .
C(20) H(22) 0.9500 ? . .
C(22) H(23) 0.9499 ? . .
C(23) H(24) 0.9501 ? . .
C(23) H(25) 0.9500 ? . .
C(23) H(26) 0.9500 ? . .
C(24) H(27) 0.9501 ? . .
C(24) H(28) 0.9500 ? . .
C(24) H(29) 0.9500 ? . .
C(25) H(30) 0.9501 ? . .
C(26) H(31) 0.9501 ? . .
C(26) H(32) 0.9500 ? . .
C(26) H(33) 0.9500 ? . .
C(27) H(34) 0.9500 ? . .
C(27) H(35) 0.9500 ? . .
C(27) H(36) 0.9499 ? . .
C(29) H(37) 0.9500 ? . .
C(30) H(38) 0.9499 ? . .
C(33) H(39) 0.9500 ? . .
C(34) H(40) 0.9499 ? . .
C(35) H(41) 0.9500 ? . .
C(37) H(42) 0.9500 ? . .
C(38) H(43) 0.9500 ? . .
C(38) H(44) 0.9500 ? . .
C(38) H(45) 0.9500 ? . .
C(39) H(46) 0.9500 ? . .
C(39) H(47) 0.9501 ? . .
C(39) H(48) 0.9499 ? . .
C(40) H(49) 0.9500 ? . .
C(41) H(50) 0.9500 ? . .
C(41) H(51) 0.9500 ? . .
C(41) H(52) 0.9499 ? . .
C(42) H(53) 0.9501 ? . .
C(42) H(54) 0.9500 ? . .
C(42) H(55) 0.9501 ? . .
C(45) H(56) 0.9500 ? . .
C(46) H(57) 0.9500 ? . .
C(47) H(58) 0.9501 ? . .
C(49) H(59) 0.9500 ? . .
C(50) H(60) 0.9500 ? . .
C(50) H(61) 0.9500 ? . .
C(50) H(62) 0.9499 ? . .
C(51) H(63) 0.9500 ? . .
C(51) H(64) 0.9500 ? . .
C(51) H(65) 0.9500 ? . .
C(52) H(66) 0.9499 ? . .
C(53) H(67) 0.9499 ? . .
C(53) H(68) 0.9499 ? . .
C(53) H(69) 0.9500 ? . .
C(54) H(70) 0.9501 ? . .
C(54) H(71) 0.9500 ? . .
C(54) H(72) 0.9500 ? . .
C(55) H(73) 0.9500 ? . .
C(55) H(74) 0.9500 ? . .
C(56) H(75) 0.9501 ? . .
C(56) H(76) 0.9500 ? . .
H(33) C(26) 0.9500 ? . .

loop_
_geom_contact_atom_site_label_1
_geom_contact_atom_site_label_2
_geom_contact_distance
_geom_contact_publ_flag
_geom_contact_site_symmetry_1
_geom_contact_site_symmetry_2
Ag(1) O(4) 2.638(4) ? . .
Ag(1) N(6) 2.839(5) ? . .
Ag(1) C(1) 3.505(6) ? . .
Ag(1) C(2) 3.169(6) ? . .
Ag(1) C(3) 3.178(6) ? . .
Ag(1) C(4) 3.167(5) ? . .
Ag(1) C(16) 3.163(6) ? . .
Ag(1) C(25) 3.530(5) ? . .
Ag(2) O(2) 2.684(4) ? . .
Ag(2) N(3) 2.872(5) ? . .
Ag(2) C(28) 3.540(6) ? . .
Ag(2) C(29) 3.217(5) ? . .
Ag(2) C(30) 3.171(7) ? . .
Ag(2) C(31) 3.171(5) ? . .
Ag(2) C(43) 3.165(6) ? . .
Ag(2) C(49) 3.577(5) ? . .
Cl(1) Cl(2) 2.906(3) ? . .
Cl(1) O(2) 3.549(4) ? . .
Cl(3) Cl(4) 2.884(5) ? . .
Cl(3) C(45) 3.599(7) ? . .
Cl(4) C(1) 3.562(5) ? . .
O(1) O(2) 2.168(6) ? . .
O(1) C(1) 2.292(7) ? . .
O(1) C(2) 2.663(7) ? . .
O(1) C(3) 3.527(6) ? . .
O(1) C(34) 3.324(7) ? . 64602
O(1) C(35) 3.208(7) ? . 64602
O(2) C(1) 2.320(8) ? . .
O(2) C(3) 2.660(7) ? . .
O(2) C(41) 3.458(9) ? . .
O(3) O(4) 2.173(6) ? . .
O(3) C(28) 2.310(7) ? . 55601
O(3) C(29) 2.651(7) ? . 55601
O(3) C(30) 3.568(7) ? . 55601
O(4) C(12) 3.408(8) ? . .
O(4) C(27) 3.378(7) ? . .
O(4) C(28) 2.298(8) ? . 55601
O(4) C(29) 3.526(7) ? . 55601
O(4) C(30) 2.652(8) ? . 55601
N(1) N(2) 3.078(6) ? . .
N(1) N(3) 3.588(7) ? . .
N(1) C(1) 2.420(8) ? . .
N(1) C(3) 3.089(7) ? . .
N(1) C(5) 2.441(7) ? . .
N(1) C(9) 2.444(8) ? . .
N(1) C(10) 2.954(7) ? . .
N(1) C(13) 2.877(7) ? . .
N(2) N(3) 3.596(7) ? . .
N(2) C(1) 2.429(7) ? . .
N(2) C(2) 3.129(6) ? . .
N(2) C(17) 2.470(6) ? . .
N(2) C(21) 2.455(6) ? . .
N(2) C(22) 2.933(7) ? . .
N(2) C(25) 2.924(6) ? . .
N(3) C(2) 2.404(8) ? . .
N(3) C(3) 2.348(7) ? . .
N(4) N(5) 3.051(6) ? . .
N(4) N(6) 3.591(7) ? . 55401
N(4) C(28) 2.405(8) ? . .
N(4) C(30) 3.069(7) ? . .
N(4) C(32) 2.435(7) ? . .
N(4) C(36) 2.478(7) ? . .
N(4) C(37) 2.876(7) ? . .
N(4) C(40) 2.932(7) ? . .
N(5) N(6) 3.591(7) ? . 55401
N(5) C(28) 2.429(7) ? . .
N(5) C(29) 3.078(7) ? . .
N(5) C(44) 2.437(6) ? . .
N(5) C(48) 2.465(6) ? . .
N(5) C(49) 2.845(6) ? . .
N(5) C(50) 3.413(7) ? . .
N(5) C(52) 2.959(7) ? . .
N(6) N(4) 3.591(7) ? . 55601
N(6) N(5) 3.591(7) ? . 55601
N(6) C(29) 2.359(8) ? . 55601
N(6) C(30) 2.369(7) ? . 55601
C(2) C(3) 2.606(7) ? . .
C(2) C(4) 2.284(8) ? . .
C(2) C(5) 3.041(8) ? . .
C(2) C(9) 3.289(9) ? . .
C(2) C(10) 3.241(8) ? . .
C(3) C(16) 2.352(7) ? . .
C(3) C(17) 3.137(7) ? . .
C(3) C(21) 3.351(7) ? . .
C(3) C(22) 3.268(7) ? . .
C(3) C(23) 3.531(8) ? . .
C(4) C(6) 2.395(8) ? . .
C(4) C(7) 2.751(8) ? . .
C(4) C(8) 2.410(9) ? . .
C(4) C(10) 2.572(7) ? . .
C(4) C(13) 2.540(7) ? . .
C(4) C(14) 3.573(8) ? . .
C(4) C(15) 3.60(1) ? . .
C(5) C(7) 2.406(9) ? . .
C(5) C(8) 2.801(9) ? . .
C(5) C(9) 2.460(8) ? . .
C(5) C(11) 2.540(9) ? . .
C(5) C(12) 2.550(8) ? . .
C(6) C(8) 2.359(9) ? . .
C(6) C(9) 2.792(8) ? . .
C(6) C(10) 2.537(9) ? . .
C(6) C(11) 3.12(1) ? . .
C(6) C(12) 3.150(8) ? . .
C(7) C(9) 2.423(8) ? . .
C(8) C(13) 2.523(8) ? . .
C(8) C(14) 3.108(9) ? . .
C(8) C(15) 3.091(9) ? . .
C(9) C(14) 2.497(8) ? . .
C(9) C(15) 2.48(1) ? . .
C(11) C(12) 2.510(9) ? . .
C(14) C(15) 2.54(1) ? . .
C(16) C(18) 2.404(7) ? . .
C(16) C(19) 2.755(7) ? . .
C(16) C(20) 2.382(7) ? . .
C(16) C(22) 2.573(7) ? . .
C(16) C(23) 3.473(8) ? . .
C(16) C(25) 2.567(7) ? . .
C(16) C(26) 3.530(8) ? . .
C(16) C(27) 3.597(8) ? . .
C(17) C(19) 2.383(8) ? . .
C(17) C(20) 2.765(7) ? . .
C(17) C(21) 2.436(7) ? . .
C(17) C(23) 2.539(9) ? . .
C(17) C(24) 2.533(8) ? . .
C(18) C(20) 2.382(7) ? . .
C(18) C(21) 2.779(7) ? . .
C(18) C(22) 2.521(8) ? . .
C(18) C(23) 3.274(8) ? . .
C(18) C(24) 2.948(8) ? . .
C(19) C(21) 2.389(7) ? . .
C(19) C(55) 3.59(1) ? . .
C(20) C(25) 2.510(7) ? . .
C(20) C(26) 3.047(8) ? . .
C(20) C(27) 3.008(8) ? . .
C(21) C(26) 2.479(8) ? . .
C(21) C(27) 2.484(7) ? . .
C(23) C(24) 2.50(1) ? . .
C(24) C(28) 3.522(8) ? . 65602
C(26) C(27) 2.51(1) ? . .
C(28) O(3) 2.310(7) ? . 55401
C(28) O(4) 2.298(8) ? . 55401
C(28) C(24) 3.522(8) ? . 64602
C(29) O(3) 2.651(7) ? . 55401
C(29) O(4) 3.526(7) ? . 55401
C(29) N(6) 2.359(8) ? . 55401
C(29) C(30) 2.553(7) ? . .
C(29) C(31) 2.371(8) ? . .
C(29) C(32) 3.299(8) ? . .
C(29) C(36) 3.145(8) ? . .
C(29) C(40) 3.299(8) ? . .
C(30) O(3) 3.568(7) ? . 55401
C(30) O(4) 2.652(8) ? . 55401
C(30) N(6) 2.369(7) ? . 55401
C(30) C(43) 2.331(8) ? . .
C(30) C(44) 3.219(7) ? . .
C(30) C(48) 3.118(7) ? . .
C(30) C(49) 3.436(7) ? . .
C(30) C(50) 3.436(7) ? . .
C(30) C(52) 3.322(8) ? . .
C(30) C(53) 3.516(7) ? . .
C(31) C(33) 2.361(8) ? . .
C(31) C(34) 2.758(8) ? . .
C(31) C(35) 2.382(7) ? . .
C(31) C(37) 2.542(7) ? . .
C(31) C(38) 3.521(9) ? . .
C(31) C(40) 2.578(8) ? . .
C(31) C(41) 3.561(8) ? . .
C(32) C(34) 2.409(7) ? . .
C(32) C(35) 2.785(7) ? . .
C(32) C(36) 2.443(7) ? . .
C(32) C(38) 2.526(9) ? . .
C(32) C(39) 2.498(8) ? . .
C(33) C(35) 2.404(8) ? . .
C(33) C(36) 2.776(8) ? . .
C(33) C(37) 2.538(7) ? . .
C(33) C(38) 3.125(7) ? . .
C(33) C(39) 3.042(8) ? . .
C(33) C(56) 3.58(1) ? . 65602
C(34) O(1) 3.324(7) ? . 65602
C(34) C(36) 2.410(9) ? . .
C(34) C(56) 3.561(9) ? . 65602
C(35) O(1) 3.208(7) ? . 65602
C(35) C(40) 2.497(9) ? . .
C(35) C(41) 3.028(9) ? . .
C(35) C(42) 3.03(1) ? . .
C(36) C(41) 2.493(8) ? . .
C(36) C(42) 2.49(1) ? . .
C(38) C(39) 2.50(1) ? . .
C(41) C(42) 2.47(1) ? . .
C(43) C(45) 2.390(7) ? . .
C(43) C(46) 2.753(7) ? . .
C(43) C(47) 2.376(7) ? . .
C(43) C(49) 2.547(7) ? . .
C(43) C(50) 3.287(7) ? . .
C(43) C(52) 2.562(7) ? . .
C(43) C(53) 3.416(8) ? . .
C(44) C(46) 2.434(8) ? . .
C(44) C(47) 2.795(8) ? . .
C(44) C(48) 2.475(7) ? . .
C(44) C(50) 2.485(8) ? . .
C(44) C(51) 2.540(7) ? . .
C(45) C(47) 2.387(7) ? . .
C(45) C(48) 2.828(7) ? . .
C(45) C(49) 2.554(7) ? . .
C(45) C(50) 3.376(7) ? . .
C(45) C(51) 2.959(7) ? . .
C(45) C(56) 3.59(1) ? . .
C(46) C(48) 2.447(7) ? . .
C(47) C(52) 2.535(8) ? . .
C(47) C(53) 3.304(9) ? . .
C(47) C(54) 3.033(8) ? . .
C(48) C(53) 2.501(8) ? . .
C(48) C(54) 2.560(8) ? . .
C(50) C(51) 2.471(9) ? . .
C(53) C(54) 2.52(1) ? . .
C(56) C(33) 3.58(1) ? . 64602
C(56) C(34) 3.561(9) ? . 64602
Ag(1) H(13) 3.1297 ? . .
Ag(1) H(30) 2.8838 ? . .
Ag(2) H(40) 3.0068 ? . 64602
Ag(2) H(41) 3.5004 ? . 64602
Ag(2) H(42) 3.3284 ? . .
Ag(2) H(43) 3.3052 ? . .
Ag(2) H(49) 3.5731 ? . .
Ag(2) H(59) 2.7680 ? . .
Cl(1) H(2) 2.9030 ? . .
Cl(1) H(15) 3.2467 ? . 65501
Cl(1) H(26) 3.3152 ? . .
Cl(1) H(51) 3.5961 ? . .
Cl(1) H(63) 3.1213 ? . .
Cl(1) H(64) 3.5075 ? . .
Cl(1) H(73) 2.1961 ? . .
Cl(1) H(74) 2.2224 ? . .
Cl(2) H(73) 2.1917 ? . .
Cl(2) H(74) 2.2157 ? . .
Cl(3) H(5) 3.5021 ? . 65501
Cl(3) H(16) 3.3808 ? . 65501
Cl(3) H(56) 3.2635 ? . .
Cl(3) H(75) 2.2018 ? . .
Cl(3) H(76) 2.1567 ? . .
Cl(4) H(6) 3.3311 ? . .
Cl(4) H(8) 3.3524 ? . .
Cl(4) H(31) 2.9668 ? . .
Cl(4) H(63) 3.2760 ? . .
Cl(4) H(75) 2.2970 ? . .
Cl(4) H(76) 2.2616 ? . .
O(1) H(1) 2.3179 ? . .
O(1) H(40) 2.8625 ? . 64602
O(1) H(41) 2.6381 ? . 64602
O(1) H(43) 3.0340 ? . .
O(2) H(2) 2.2790 ? . .
O(2) H(26) 3.5777 ? . .
O(2) H(51) 3.4355 ? . .
O(2) H(52) 2.7140 ? . .
O(2) H(59) 3.3045 ? . .
O(2) H(63) 3.2537 ? . .
O(2) H(71) 3.5619 ? . 65602
O(3) H(19) 3.1109 ? . .
O(3) H(37) 2.2612 ? . 55601
O(4) H(10) 2.6571 ? . .
O(4) H(12) 3.4497 ? . .
O(4) H(30) 3.4167 ? . .
O(4) H(35) 2.7261 ? . .
O(4) H(36) 3.2928 ? . .
O(4) H(38) 2.2746 ? . 55601
O(4) H(67) 3.2551 ? . 55601
N(1) H(1) 1.8942 ? . .
N(1) H(6) 2.5096 ? . .
N(1) H(13) 2.3731 ? . .
N(2) H(2) 1.9297 ? . .
N(2) H(23) 2.4571 ? . .
N(2) H(26) 3.4929 ? . .
N(2) H(30) 2.4515 ? . .
N(3) H(1) 2.5339 ? . .
N(3) H(2) 2.4589 ? . .
N(3) H(71) 3.2166 ? . 65602
N(4) H(28) 3.4873 ? . 64602
N(4) H(37) 1.9218 ? . .
N(4) H(42) 2.3866 ? . .
N(4) H(49) 2.4220 ? . .
N(5) H(28) 3.4861 ? . 64602
N(5) H(38) 1.9144 ? . .
N(5) H(40) 3.4595 ? . 64602
N(5) H(59) 2.4652 ? . .
N(5) H(62) 3.0658 ? . .
N(5) H(66) 2.5444 ? . .
N(5) H(67) 3.4284 ? . .
N(6) H(35) 3.3804 ? . .
N(6) H(36) 3.4482 ? . .
N(6) H(37) 2.4631 ? . 55601
N(6) H(38) 2.4657 ? . 55601
C(1) H(1) 2.0891 ? . .
C(1) H(2) 2.0291 ? . .
C(1) H(6) 3.4417 ? . .
C(1) H(70) 3.5530 ? . 65602
C(1) H(71) 3.0155 ? . 65602
C(2) H(2) 3.4102 ? . .
C(2) H(6) 2.6365 ? . .
C(2) H(13) 3.0460 ? . .
C(2) H(55) 3.3472 ? . 64602
C(2) H(70) 3.5453 ? . 65602
C(3) H(1) 3.4050 ? . .
C(3) H(23) 2.7662 ? . .
C(3) H(26) 3.1145 ? . .
C(3) H(30) 3.1374 ? . .
C(3) H(71) 3.1902 ? . 65602
C(4) H(1) 2.3646 ? . .
C(4) H(3) 3.2453 ? . .
C(4) H(5) 3.2677 ? . .
C(4) H(6) 2.6252 ? . .
C(4) H(9) 3.4757 ? . .
C(4) H(13) 2.5439 ? . .
C(4) H(19) 3.4590 ? . .
C(4) H(53) 3.4051 ? . 64602
C(4) H(55) 3.2861 ? . 64602
C(5) H(1) 2.9386 ? . .
C(5) H(3) 2.0486 ? . .
C(5) H(4) 3.2595 ? . .
C(5) H(6) 2.0375 ? . .
C(5) H(7) 2.9175 ? . .
C(5) H(8) 3.3231 ? . .
C(5) H(9) 2.5278 ? . .
C(5) H(10) 2.9657 ? . .
C(5) H(11) 3.3154 ? . .
C(5) H(12) 2.5182 ? . .
C(5) H(53) 3.4590 ? . 64602
C(6) H(4) 1.9722 ? . .
C(6) H(5) 3.2159 ? . .
C(6) H(6) 3.3088 ? . .
C(6) H(7) 3.1062 ? . .
C(6) H(9) 2.9932 ? . .
C(6) H(12) 2.6925 ? . .
C(6) H(37) 3.3546 ? . 64602
C(6) H(53) 3.2266 ? . 64602
C(7) H(3) 1.9847 ? . .
C(7) H(5) 2.0366 ? . .
C(7) H(53) 3.0165 ? . 64602
C(8) H(3) 3.2186 ? . .
C(8) H(4) 2.0163 ? . .
C(8) H(13) 3.2768 ? . .
C(8) H(16) 2.7017 ? . .
C(8) H(17) 3.1082 ? . .
C(8) H(19) 3.0266 ? . .
C(8) H(53) 3.0110 ? . 64602
C(9) H(1) 3.3047 ? . .
C(9) H(4) 3.2764 ? . .
C(9) H(5) 2.0438 ? . .
C(9) H(13) 1.9875 ? . .
C(9) H(14) 2.9163 ? . .
C(9) H(15) 3.2480 ? . .
C(9) H(16) 2.5167 ? . .
C(9) H(17) 2.8895 ? . .
C(9) H(18) 3.2367 ? . .
C(9) H(19) 2.5132 ? . .
C(9) H(53) 3.2723 ? . 64602
C(9) H(55) 3.4527 ? . 64602
C(10) H(1) 3.2140 ? . .
C(10) H(3) 2.6484 ? . .
C(10) H(7) 2.0127 ? . .
C(10) H(8) 2.0999 ? . .
C(10) H(9) 2.0457 ? . .
C(10) H(10) 2.0815 ? . .
C(10) H(11) 2.0713 ? . .
C(10) H(12) 2.0142 ? . .
C(11) H(1) 3.5995 ? . .
C(11) H(3) 2.9149 ? . .
C(11) H(6) 2.0035 ? . .
C(11) H(10) 3.2769 ? . .
C(11) H(11) 2.4970 ? . .
C(11) H(12) 2.9199 ? . .
C(11) H(37) 3.3941 ? . 64602
C(11) H(48) 3.0916 ? . 64602
C(11) H(76) 3.0243 ? . .
C(12) H(3) 2.9987 ? . .
C(12) H(6) 2.0181 ? . .
C(12) H(7) 2.4803 ? . .
C(12) H(8) 2.9155 ? . .
C(12) H(9) 3.2844 ? . .
C(12) H(67) 3.3292 ? . 55601
C(13) H(5) 2.6658 ? . .
C(13) H(14) 2.0386 ? . .
C(13) H(15) 2.0475 ? . .
C(13) H(16) 2.0533 ? . .
C(13) H(17) 2.0552 ? . .
C(13) H(18) 2.0522 ? . .
C(13) H(19) 2.0794 ? . .
C(13) H(68) 3.3932 ? . 65602
C(13) H(70) 3.5227 ? . 65602
C(14) H(5) 2.9730 ? . .
C(14) H(13) 2.0227 ? . .
C(14) H(17) 2.5651 ? . .
C(14) H(18) 2.8917 ? . .
C(14) H(19) 3.3282 ? . .
C(14) H(54) 3.4678 ? . 64602
C(14) H(63) 3.5840 ? . 45501
C(14) H(64) 3.5639 ? . 45501
C(14) H(65) 3.2119 ? . 45501
C(14) H(70) 3.3314 ? . 65602
C(15) H(5) 2.9405 ? . .
C(15) H(13) 2.0305 ? . .
C(15) H(14) 3.2706 ? . .
C(15) H(15) 2.5188 ? . .
C(15) H(16) 3.0060 ? . .
C(15) H(31) 3.5585 ? . 45501
C(15) H(33) 3.4105 ? . 45501
C(16) H(2) 2.4389 ? . .
C(16) H(20) 3.2577 ? . .
C(16) H(22) 3.2359 ? . .
C(16) H(23) 2.5777 ? . .
C(16) H(26) 3.2112 ? . .
C(16) H(30) 2.5960 ? . .
C(16) H(33) 3.5908 ? . .
C(16) H(36) 3.4574 ? . .
C(16) H(73) 3.0423 ? . .
C(17) H(2) 2.9908 ? . .
C(17) H(20) 2.0157 ? . .
C(17) H(21) 3.2406 ? . .
C(17) H(23) 2.0221 ? . .
C(17) H(24) 2.9449 ? . .
C(17) H(25) 3.3051 ? . .
C(17) H(26) 2.5324 ? . .
C(17) H(27) 2.8909 ? . .
C(17) H(28) 3.3304 ? . .
C(17) H(29) 2.5179 ? . .
C(17) H(73) 3.0080 ? . .
C(18) H(21) 2.0201 ? . .
C(18) H(22) 3.2396 ? . .
C(18) H(23) 3.2463 ? . .
C(18) H(24) 3.3000 ? . .
C(18) H(26) 3.2626 ? . .
C(18) H(27) 3.4450 ? . .
C(18) H(29) 2.4633 ? . .
C(18) H(73) 2.8351 ? . .
C(19) H(20) 2.0205 ? . .
C(19) H(22) 2.0287 ? . .
C(19) H(73) 2.7125 ? . .
C(20) H(20) 3.2396 ? . .
C(20) H(21) 2.0171 ? . .
C(20) H(30) 3.2701 ? . .
C(20) H(33) 2.5949 ? . .
C(20) H(34) 3.0442 ? . .
C(20) H(36) 2.9058 ? . .
C(20) H(73) 2.8388 ? . .
C(21) H(2) 3.4058 ? . .
C(21) H(21) 3.2361 ? . .
C(21) H(22) 2.0009 ? . .
C(21) H(30) 2.0521 ? . .
C(21) H(31) 2.9009 ? . .
C(21) H(32) 3.2463 ? . .
C(21) H(33) 2.4473 ? . .
C(21) H(34) 2.8980 ? . .
C(21) H(35) 3.2439 ? . .
C(21) H(36) 2.4934 ? . .
C(21) H(73) 3.0050 ? . .
C(22) H(2) 3.1518 ? . .
C(22) H(20) 2.6511 ? . .
C(22) H(24) 2.0310 ? . .
C(22) H(25) 2.0525 ? . .
C(22) H(26) 2.0325 ? . .
C(22) H(27) 2.0027 ? . .
C(22) H(28) 2.1095 ? . .
C(22) H(29) 2.0543 ? . .
C(22) H(66) 3.2170 ? . 65602
C(22) H(71) 3.2834 ? . 65602
C(23) H(2) 3.0752 ? . .
C(23) H(20) 3.1862 ? . .
C(23) H(23) 1.9984 ? . .
C(23) H(27) 3.2072 ? . .
C(23) H(28) 2.5528 ? . .
C(23) H(29) 2.9736 ? . .
C(23) H(42) 3.3963 ? . 65602
C(23) H(47) 3.5515 ? . 65602
C(23) H(50) 3.4618 ? . .
C(23) H(52) 3.1142 ? . .
C(23) H(66) 3.2752 ? . 65602
C(23) H(71) 3.1868 ? . 65602
C(24) H(20) 2.7138 ? . .
C(24) H(23) 2.0627 ? . .
C(24) H(24) 2.5054 ? . .
C(24) H(25) 2.8925 ? . .
C(24) H(26) 3.2776 ? . .
C(24) H(42) 3.5698 ? . 65602
C(24) H(66) 3.1969 ? . 65602
C(24) H(67) 3.2320 ? . 65602
C(25) H(22) 2.6248 ? . .
C(25) H(31) 2.0596 ? . .
C(25) H(32) 2.0281 ? . .
C(25) H(33) 2.0234 ? . .
C(25) H(34) 2.0221 ? . .
C(25) H(35) 2.0095 ? . .
C(25) H(36) 2.0439 ? . .
C(26) H(17) 2.9696 ? . 65501
C(26) H(22) 2.8988 ? . .
C(26) H(30) 2.0104 ? . .
C(26) H(34) 2.5167 ? . .
C(26) H(35) 2.8979 ? . .
C(26) H(36) 3.2838 ? . .
C(27) H(22) 2.8197 ? . .
C(27) H(30) 2.0275 ? . .
C(27) H(31) 3.2780 ? . .
C(27) H(32) 2.5060 ? . .
C(27) H(33) 2.9133 ? . .
C(27) H(46) 3.5993 ? . 65601
C(28) H(27) 3.4920 ? . 64602
C(28) H(28) 2.8016 ? . 64602
C(28) H(37) 2.0078 ? . .
C(28) H(38) 2.0398 ? . .
C(28) H(49) 3.4364 ? . .
C(29) H(9) 3.5827 ? . 65602
C(29) H(28) 3.0907 ? . 64602
C(29) H(38) 3.3432 ? . .
C(29) H(42) 2.9910 ? . .
C(29) H(49) 2.6473 ? . .
C(30) H(28) 3.1159 ? . 64602
C(30) H(37) 3.3515 ? . .
C(30) H(59) 3.1285 ? . .
C(30) H(62) 2.8482 ? . .
C(30) H(66) 2.9163 ? . .
C(30) H(67) 2.9516 ? . .
C(31) H(9) 3.0510 ? . 65602
C(31) H(37) 2.4757 ? . .
C(31) H(39) 3.2189 ? . .
C(31) H(41) 3.2493 ? . .
C(31) H(42) 2.5628 ? . .
C(31) H(43) 3.5844 ? . .
C(31) H(45) 3.5787 ? . .
C(31) H(48) 3.4859 ? . .
C(31) H(49) 2.5703 ? . .
C(31) H(52) 3.3887 ? . .
C(32) H(9) 3.1661 ? . 65602
C(32) H(37) 3.3158 ? . .
C(32) H(39) 2.0168 ? . .
C(32) H(40) 3.2659 ? . .
C(32) H(42) 2.0473 ? . .
C(32) H(43) 2.9085 ? . .
C(32) H(44) 3.3138 ? . .
C(32) H(45) 2.4961 ? . .
C(32) H(46) 2.9011 ? . .
C(32) H(47) 3.2664 ? . .
C(32) H(48) 2.4946 ? . .
C(32) H(72) 3.2069 ? . 65602
C(33) H(8) 3.4297 ? . 65602
C(33) H(9) 3.3317 ? . 65602
C(33) H(40) 2.0387 ? . .
C(33) H(41) 3.2544 ? . .
C(33) H(42) 3.2846 ? . .
C(33) H(45) 2.6866 ? . .
C(33) H(46) 3.0808 ? . .
C(33) H(48) 2.9010 ? . .
C(33) H(72) 2.7251 ? . 65602
C(33) H(75) 3.4451 ? . 65602
C(33) H(76) 2.8925 ? . 65602
C(34) H(9) 3.3744 ? . 65602
C(34) H(39) 2.0195 ? . .
C(34) H(41) 2.0489 ? . .
C(34) H(72) 2.9906 ? . 65602
C(34) H(75) 3.2342 ? . 65602
C(34) H(76) 2.9977 ? . 65602
C(35) H(1) 3.3918 ? . 65602
C(35) H(9) 3.2723 ? . 65602
C(35) H(39) 3.2615 ? . .
C(35) H(40) 2.0660 ? . .
C(35) H(49) 3.2380 ? . .
C(35) H(50) 3.0777 ? . .
C(35) H(52) 2.9511 ? . .
C(35) H(53) 3.5957 ? . .
C(35) H(55) 2.6409 ? . .
C(36) H(9) 3.0973 ? . 65602
C(36) H(37) 3.0542 ? . .
C(36) H(40) 3.2624 ? . .
C(36) H(41) 2.0040 ? . .
C(36) H(49) 2.0217 ? . .
C(36) H(50) 2.9169 ? . .
C(36) H(51) 3.2406 ? . .
C(36) H(52) 2.5163 ? . .
C(36) H(53) 2.8763 ? . .
C(36) H(54) 3.2606 ? . .
C(36) H(55) 2.5301 ? . .
C(37) H(24) 3.1124 ? . 64602
C(37) H(39) 2.6728 ? . .
C(37) H(43) 2.0323 ? . .
C(37) H(44) 2.0769 ? . .
C(37) H(45) 2.0283 ? . .
C(37) H(46) 2.0022 ? . .
C(37) H(47) 2.0388 ? . .
C(37) H(48) 2.0494 ? . .
C(38) H(24) 3.3277 ? . 64602
C(38) H(39) 3.0240 ? . .
C(38) H(42) 2.0440 ? . .
C(38) H(46) 2.4647 ? . .
C(38) H(47) 2.9091 ? . .
C(38) H(48) 3.2763 ? . .
C(38) H(50) 3.4098 ? . 64602
C(38) H(60) 3.1350 ? . 45501
C(38) H(72) 3.3165 ? . 65602
C(39) H(24) 3.2991 ? . 64602
C(39) H(34) 3.0269 ? . 45401
C(39) H(39) 2.8428 ? . .
C(39) H(42) 2.0088 ? . .
C(39) H(43) 3.2488 ? . .
C(39) H(44) 2.5414 ? . .
C(39) H(45) 2.9145 ? . .
C(39) H(60) 3.4104 ? . 45501
C(40) H(37) 3.2950 ? . .
C(40) H(41) 2.6407 ? . .
C(40) H(50) 2.0482 ? . .
C(40) H(51) 2.0101 ? . .
C(40) H(52) 2.0633 ? . .
C(40) H(53) 1.9982 ? . .
C(40) H(54) 2.0291 ? . .
C(40) H(55) 2.0688 ? . .
C(41) H(25) 3.4261 ? . .
C(41) H(26) 3.3036 ? . .
C(41) H(41) 2.8802 ? . .
C(41) H(49) 2.0396 ? . .
C(41) H(53) 3.2093 ? . .
C(41) H(54) 2.4555 ? . .
C(41) H(55) 2.9266 ? . .
C(42) H(1) 3.4025 ? . 65602
C(42) H(16) 3.3575 ? . 65602
C(42) H(41) 2.8647 ? . .
C(42) H(49) 2.0509 ? . .
C(42) H(50) 2.4736 ? . .
C(42) H(51) 2.8409 ? . .
C(42) H(52) 3.2577 ? . .
C(43) H(38) 2.4057 ? . .
C(43) H(40) 3.1105 ? . 64602
C(43) H(56) 3.2551 ? . .
C(43) H(58) 3.2300 ? . .
C(43) H(59) 2.6305 ? . .
C(43) H(62) 2.9458 ? . .
C(43) H(66) 2.6257 ? . .
C(43) H(67) 3.4798 ? . .
C(43) H(69) 3.4507 ? . .
C(44) H(38) 3.2213 ? . .
C(44) H(56) 2.0478 ? . .
C(44) H(57) 3.2948 ? . .
C(44) H(59) 2.0291 ? . .
C(44) H(60) 2.8896 ? . .
C(44) H(61) 3.2542 ? . .
C(44) H(62) 2.4784 ? . .
C(44) H(63) 2.9583 ? . .
C(44) H(64) 3.2947 ? . .
C(44) H(65) 2.5427 ? . .
C(44) H(75) 3.0234 ? . .
C(45) H(57) 2.0524 ? . .
C(45) H(58) 3.2395 ? . .
C(45) H(59) 3.2559 ? . .
C(45) H(60) 3.4127 ? . .
C(45) H(62) 3.4051 ? . .
C(45) H(63) 3.4041 ? . .
C(45) H(65) 2.4787 ? . .
C(45) H(75) 2.8612 ? . .
C(46) H(39) 3.3396 ? . 64602
C(46) H(56) 2.0353 ? . .
C(46) H(58) 2.0059 ? . .
C(46) H(75) 3.4138 ? . .
C(47) H(39) 3.1065 ? . 64602
C(47) H(56) 3.2392 ? . .
C(47) H(57) 2.0045 ? . .
C(47) H(66) 3.2666 ? . .
C(47) H(69) 2.9696 ? . .
C(47) H(70) 3.1048 ? . .
C(47) H(72) 2.8559 ? . .
C(48) H(38) 2.9929 ? . .
C(48) H(39) 3.5413 ? . 64602
C(48) H(40) 3.1850 ? . 64602
C(48) H(57) 3.2922 ? . .
C(48) H(58) 2.0454 ? . .
C(48) H(66) 2.0054 ? . .
C(48) H(67) 2.9172 ? . .
C(48) H(68) 3.2581 ? . .
C(48) H(69) 2.5091 ? . .
C(48) H(70) 2.9248 ? . .
C(48) H(71) 3.3164 ? . .
C(48) H(72) 2.6470 ? . .
C(49) H(38) 3.5993 ? . .
C(49) H(56) 2.7161 ? . .
C(49) H(60) 2.0493 ? . .
C(49) H(61) 2.0526 ? . .
C(49) H(62) 2.0526 ? . .
C(49) H(63) 2.0433 ? . .
C(49) H(64) 2.0244 ? . .
C(49) H(65) 2.0050 ? . .
C(49) H(75) 3.5190 ? . .
C(50) H(38) 3.3374 ? . .
C(50) H(44) 3.3743 ? . 65501
C(50) H(46) 3.1670 ? . 65501
C(50) H(56) 3.4742 ? . .
C(50) H(59) 2.0387 ? . .
C(50) H(63) 3.2492 ? . .
C(50) H(64) 2.4456 ? . .
C(50) H(65) 2.8715 ? . .
C(51) H(14) 3.4393 ? . 65501
C(51) H(15) 3.3972 ? . 65501
C(51) H(16) 3.5053 ? . 65501
C(51) H(56) 2.6470 ? . .
C(51) H(59) 1.9909 ? . .
C(51) H(60) 2.4962 ? . .
C(51) H(61) 2.8315 ? . .
C(51) H(62) 3.2574 ? . .
C(51) H(75) 3.2764 ? . .
C(52) H(23) 3.2578 ? . 64602
C(52) H(25) 3.3578 ? . 64602
C(52) H(38) 3.2444 ? . .
C(52) H(58) 2.6655 ? . .
C(52) H(67) 2.0763 ? . .
C(52) H(68) 2.0528 ? . .
C(52) H(69) 2.0584 ? . .
C(52) H(70) 1.9581 ? . .
C(52) H(71) 2.0694 ? . .
C(52) H(72) 2.0993 ? . .
C(53) H(12) 3.0398 ? . 55401
C(53) H(13) 3.3804 ? . 64602
C(53) H(18) 3.4803 ? . 64602
C(53) H(23) 3.2505 ? . 64602
C(53) H(27) 3.1946 ? . 64602
C(53) H(38) 3.1002 ? . .
C(53) H(58) 3.3481 ? . .
C(53) H(66) 2.0415 ? . .
C(53) H(70) 2.4148 ? . .
C(53) H(71) 2.9113 ? . .
C(53) H(72) 3.3234 ? . .
C(54) H(14) 3.5259 ? . 64602
C(54) H(23) 3.2407 ? . 64602
C(54) H(25) 3.1971 ? . 64602
C(54) H(45) 3.2707 ? . 64602
C(54) H(58) 2.7132 ? . .
C(54) H(66) 1.9719 ? . .
C(54) H(67) 3.2583 ? . .
C(54) H(68) 2.4753 ? . .
C(54) H(69) 2.9897 ? . .
C(55) H(26) 3.5133 ? . .
C(56) H(8) 2.9715 ? . .
C(56) H(39) 3.1745 ? . 64602
C(56) H(40) 3.1762 ? . 64602
C(56) H(56) 3.5497 ? . .
C(56) H(63) 3.4069 ? . .
H(1) C(35) 3.3918 ? . 64602
H(1) C(42) 3.4025 ? . 64602
H(5) Cl(3) 3.5021 ? . 45501
H(8) C(33) 3.4297 ? . 64602
H(9) C(29) 3.5827 ? . 64602
H(9) C(31) 3.0510 ? . 64602
H(9) C(32) 3.1661 ? . 64602
H(9) C(33) 3.3317 ? . 64602
H(9) C(34) 3.3744 ? . 64602
H(9) C(35) 3.2723 ? . 64602
H(9) C(36) 3.0973 ? . 64602
H(12) C(53) 3.0398 ? . 55601
H(13) C(53) 3.3804 ? . 65602
H(14) C(51) 3.4393 ? . 45501
H(14) C(54) 3.5259 ? . 65602
H(15) Cl(1) 3.2467 ? . 45501
H(15) C(51) 3.3972 ? . 45501
H(16) Cl(3) 3.3808 ? . 45501
H(16) C(42) 3.3575 ? . 64602
H(16) C(51) 3.5053 ? . 45501
H(17) C(26) 2.9696 ? . 45501
H(18) C(53) 3.4803 ? . 65602
H(23) C(52) 3.2578 ? . 65602
H(23) C(53) 3.2505 ? . 65602
H(23) C(54) 3.2407 ? . 65602
H(24) C(37) 3.1124 ? . 65602
H(24) C(38) 3.3277 ? . 65602
H(24) C(39) 3.2991 ? . 65602
H(25) C(52) 3.3578 ? . 65602
H(25) C(54) 3.1971 ? . 65602
H(27) C(28) 3.4920 ? . 65602
H(27) C(53) 3.1946 ? . 65602
H(28) N(4) 3.4873 ? . 65602
H(28) N(5) 3.4861 ? . 65602
H(28) C(28) 2.8016 ? . 65602
H(28) C(29) 3.0907 ? . 65602
H(28) C(30) 3.1159 ? . 65602
H(31) C(15) 3.5585 ? . 65501
H(33) C(15) 3.4105 ? . 65501
H(33) C(16) 3.5908 ? . .
H(33) C(20) 2.5949 ? . .
H(33) C(21) 2.4473 ? . .
H(33) C(25) 2.0234 ? . .
H(33) C(27) 2.9133 ? . .
H(34) C(39) 3.0269 ? . 65601
H(37) O(3) 2.2612 ? . 55401
H(37) N(6) 2.4631 ? . 55401
H(37) C(6) 3.3546 ? . 65602
H(37) C(11) 3.3941 ? . 65602
H(38) O(4) 2.2746 ? . 55401
H(38) N(6) 2.4657 ? . 55401
H(39) C(46) 3.3396 ? . 65602
H(39) C(47) 3.1065 ? . 65602
H(39) C(48) 3.5413 ? . 65602
H(39) C(56) 3.1745 ? . 65602
H(40) Ag(2) 3.0068 ? . 65602
H(40) O(1) 2.8625 ? . 65602
H(40) N(5) 3.4595 ? . 65602
H(40) C(43) 3.1105 ? . 65602
H(40) C(48) 3.1850 ? . 65602
H(40) C(56) 3.1762 ? . 65602
H(41) Ag(2) 3.5004 ? . 65602
H(41) O(1) 2.6381 ? . 65602
H(42) C(23) 3.3963 ? . 64602
H(42) C(24) 3.5698 ? . 64602
H(44) C(50) 3.3743 ? . 45501
H(45) C(54) 3.2707 ? . 65602
H(46) C(27) 3.5993 ? . 45401
H(46) C(50) 3.1670 ? . 45501
H(47) C(23) 3.5515 ? . 64602
H(48) C(11) 3.0916 ? . 65602
H(50) C(38) 3.4098 ? . 65602
H(53) C(4) 3.4051 ? . 65602
H(53) C(5) 3.4590 ? . 65602
H(53) C(6) 3.2266 ? . 65602
H(53) C(7) 3.0165 ? . 65602
H(53) C(8) 3.0110 ? . 65602
H(53) C(9) 3.2723 ? . 65602
H(54) C(14) 3.4678 ? . 65602
H(55) C(2) 3.3472 ? . 65602
H(55) C(4) 3.2861 ? . 65602
H(55) C(9) 3.4527 ? . 65602
H(60) C(38) 3.1350 ? . 65501
H(60) C(39) 3.4104 ? . 65501
H(63) C(14) 3.5840 ? . 65501
H(64) C(14) 3.5639 ? . 65501
H(65) C(14) 3.2119 ? . 65501
H(66) C(22) 3.2170 ? . 64602
H(66) C(23) 3.2752 ? . 64602
H(66) C(24) 3.1969 ? . 64602
H(67) O(4) 3.2551 ? . 55401
H(67) C(12) 3.3292 ? . 55401
H(67) C(24) 3.2320 ? . 64602
H(68) C(13) 3.3932 ? . 64602
H(70) C(1) 3.5530 ? . 64602
H(70) C(2) 3.5453 ? . 64602
H(70) C(13) 3.5227 ? . 64602
H(70) C(14) 3.3314 ? . 64602
H(71) O(2) 3.5619 ? . 64602
H(71) N(3) 3.2166 ? . 64602
H(71) C(1) 3.0155 ? . 64602
H(71) C(3) 3.1902 ? . 64602
H(71) C(22) 3.2834 ? . 64602
H(71) C(23) 3.1868 ? . 64602
H(72) C(32) 3.2069 ? . 64602
H(72) C(33) 2.7251 ? . 64602
H(72) C(34) 2.9906 ? . 64602
H(72) C(38) 3.3165 ? . 64602
H(75) C(33) 3.4451 ? . 64602
H(75) C(34) 3.2342 ? . 64602
H(76) C(33) 2.8925 ? . 64602
H(76) C(34) 2.9977 ? . 64602

loop_
_geom_torsion_atom_site_label_1
_geom_torsion_atom_site_label_2
_geom_torsion_atom_site_label_3
_geom_torsion_atom_site_label_4
_geom_torsion
_geom_torsion_publ_flag
_geom_torsion_site_symmetry_1
_geom_torsion_site_symmetry_2
_geom_torsion_site_symmetry_3
_geom_torsion_site_symmetry_4
N(1) Ag(1) O(3) N(6) 78.4(3) ? . . . .
N(2) Ag(1) O(3) N(6) -108.2(3) ? . . . .
O(3) Ag(1) N(1) C(2) 174.7(4) ? . . . .
O(3) Ag(1) N(1) C(4) -13.0(4) ? . . . .
N(2) Ag(1) N(1) C(2) -1.4(4) ? . . . .
N(2) Ag(1) N(1) C(4) 170.8(3) ? . . . .
O(3) Ag(1) N(2) C(3) -174.8(3) ? . . . .
O(3) Ag(1) N(2) C(16) 11.9(4) ? . . . .
N(1) Ag(1) N(2) C(3) 0.0(3) ? . . . .
N(1) Ag(1) N(2) C(16) -173.3(3) ? . . . .
N(4) Ag(2) O(1) N(3) -85.1(3) ? . . . .
N(5) Ag(2) O(1) N(3) 111.2(3) ? . . . .
O(1) Ag(2) N(4) C(29) -172.2(4) ? . . . .
O(1) Ag(2) N(4) C(31) 16.0(4) ? . . . .
N(5) Ag(2) N(4) C(29) -1.5(4) ? . . . .
N(5) Ag(2) N(4) C(31) -173.3(3) ? . . . .
O(1) Ag(2) N(5) C(30) 170.6(3) ? . . . .
O(1) Ag(2) N(5) C(43) -20.5(4) ? . . . .
N(4) Ag(2) N(5) C(30) 3.2(4) ? . . . .
N(4) Ag(2) N(5) C(43) 172.1(3) ? . . . .
Ag(2) O(1) N(3) O(2) -1.1(5) ? . . . .
Ag(2) O(1) N(3) C(1) 177.4(4) ? . . . .
Ag(1) O(3) N(6) O(4) -5.6(5) ? . . . .
Ag(1) N(1) C(2) C(1) -2.1(7) ? . . . .
C(4) N(1) C(2) C(1) -174.4(4) ? . . . .
Ag(1) N(1) C(4) C(5) -95.7(6) ? . . . .
Ag(1) N(1) C(4) C(9) 76.7(6) ? . . . .
C(2) N(1) C(4) C(5) 77.4(6) ? . . . .
C(2) N(1) C(4) C(9) -110.2(6) ? . . . .
Ag(1) N(2) C(3) C(1) 5.2(7) ? . . . .
C(16) N(2) C(3) C(1) 178.5(4) ? . . . .
Ag(1) N(2) C(16) C(17) -108.1(6) ? . . . .
Ag(1) N(2) C(16) C(21) 65.4(6) ? . . . .
C(3) N(2) C(16) C(17) 78.1(7) ? . . . .
C(3) N(2) C(16) C(21) -108.4(6) ? . . . .
O(1) N(3) C(1) C(2) 6.7(6) ? . . . .
O(1) N(3) C(1) C(3) -177.1(4) ? . . . .
O(2) N(3) C(1) C(2) -174.8(4) ? . . . .
O(2) N(3) C(1) C(3) 1.3(7) ? . . . .
Ag(2) N(4) C(29) C(28) 3.7(8) ? . . . .
C(31) N(4) C(29) C(28) 175.2(4) ? . . . .
Ag(2) N(4) C(31) C(32) -85.1(5) ? . . . .
Ag(2) N(4) C(31) C(36) 95.9(5) ? . . . .
C(29) N(4) C(31) C(32) 102.5(6) ? . . . .
C(29) N(4) C(31) C(36) -76.5(6) ? . . . .
Ag(2) N(5) C(30) C(28) -7.3(7) ? . . . .
C(43) N(5) C(30) C(28) -176.2(4) ? . . . .
Ag(2) N(5) C(43) C(44) -71.5(6) ? . . . .
Ag(2) N(5) C(43) C(48) 108.1(6) ? . . . .
C(30) N(5) C(43) C(44) 98.7(6) ? . . . .
C(30) N(5) C(43) C(48) -81.8(7) ? . . . .
N(3) C(1) C(2) N(1) -175.8(5) ? . . . .
C(3) C(1) C(2) N(1) 8.7(8) ? . . . .
N(3) C(1) C(3) N(2) 173.9(5) ? . . . .
C(2) C(1) C(3) N(2) -10.6(8) ? . . . .
N(1) C(4) C(5) C(6) 177.1(5) ? . . . .
N(1) C(4) C(5) C(10) -2.3(9) ? . . . .
C(9) C(4) C(5) C(6) 5.0(9) ? . . . .
C(9) C(4) C(5) C(10) -174.4(6) ? . . . .
N(1) C(4) C(9) C(8) -178.6(6) ? . . . .
N(1) C(4) C(9) C(13) 4.7(9) ? . . . .
C(5) C(4) C(9) C(8) -6.4(9) ? . . . .
C(5) C(4) C(9) C(13) 176.8(6) ? . . . .
C(4) C(5) C(6) C(7) -1.8(9) ? . . . .
C(10) C(5) C(6) C(7) 177.6(6) ? . . . .
C(4) C(5) C(10) C(11) -119.2(6) ? . . . .
C(4) C(5) C(10) C(12) 115.3(6) ? . . . .
C(6) C(5) C(10) C(11) 61.5(8) ? . . . .
C(6) C(5) C(10) C(12) -64.1(7) ? . . . .
C(5) C(6) C(7) C(8) 0.2(8) ? . . . .
C(6) C(7) C(8) C(9) -1(1) ? . . . .
C(7) C(8) C(9) C(4) 4(1) ? . . . .
C(7) C(8) C(9) C(13) -178.6(6) ? . . . .
C(4) C(9) C(13) C(14) 114.5(7) ? . . . .
C(4) C(9) C(13) C(15) -119.8(7) ? . . . .
C(8) C(9) C(13) C(14) -62.1(9) ? . . . .
C(8) C(9) C(13) C(15) 63.6(8) ? . . . .
N(2) C(16) C(17) C(18) 178.2(6) ? . . . .
N(2) C(16) C(17) C(22) -2(1) ? . . . .
C(21) C(16) C(17) C(18) 4(1) ? . . . .
C(21) C(16) C(17) C(22) -176.0(6) ? . . . .
N(2) C(16) C(21) C(20) -177.6(6) ? . . . .
N(2) C(16) C(21) C(25) 3.7(9) ? . . . .
C(17) C(16) C(21) C(20) -4.0(9) ? . . . .
C(17) C(16) C(21) C(25) 177.3(6) ? . . . .
C(16) C(17) C(18) C(19) 0(1) ? . . . .
C(22) C(17) C(18) C(19) 179.8(6) ? . . . .
C(16) C(17) C(22) C(23) -98.4(7) ? . . . .
C(16) C(17) C(22) C(24) 137.2(7) ? . . . .
C(18) C(17) C(22) C(23) 81.0(8) ? . . . .
C(18) C(17) C(22) C(24) -43.4(9) ? . . . .
C(17) C(18) C(19) C(20) -3(1) ? . . . .
C(18) C(19) C(20) C(21) 4(1) ? . . . .
C(19) C(20) C(21) C(16) -0.5(9) ? . . . .
C(19) C(20) C(21) C(25) 178.3(6) ? . . . .
C(16) C(21) C(25) C(26) 113.9(6) ? . . . .
C(16) C(21) C(25) C(27) -122.4(5) ? . . . .
C(20) C(21) C(25) C(26) -64.9(7) ? . . . .
C(20) C(21) C(25) C(27) 58.9(6) ? . . . .
C(30) C(28) C(29) N(4) -7.5(9) ? . . . .
C(29) C(28) C(30) N(5) 9.5(9) ? . . . .
N(4) C(31) C(32) C(33) 178.4(5) ? . . . .
N(4) C(31) C(32) C(37) 2.6(8) ? . . . .
C(36) C(31) C(32) C(33) -2.7(9) ? . . . .
C(36) C(31) C(32) C(37) -178.4(5) ? . . . .
N(4) C(31) C(36) C(35) -178.2(6) ? . . . .
N(4) C(31) C(36) C(40) -3.7(8) ? . . . .
C(32) C(31) C(36) C(35) 2.9(9) ? . . . .
C(32) C(31) C(36) C(40) 177.4(6) ? . . . .
C(31) C(32) C(33) C(34) 2.5(9) ? . . . .
C(37) C(32) C(33) C(34) 178.2(6) ? . . . .
C(31) C(32) C(37) C(38) 110.6(6) ? . . . .
C(31) C(32) C(37) C(39) -125.9(6) ? . . . .
C(33) C(32) C(37) C(38) -65.0(6) ? . . . .
C(33) C(32) C(37) C(39) 58.4(8) ? . . . .
C(32) C(33) C(34) C(35) -2(1) ? . . . .
C(33) C(34) C(35) C(36) 2(1) ? . . . .
C(34) C(35) C(36) C(31) -2.8(9) ? . . . .
C(34) C(35) C(36) C(40) -177.4(6) ? . . . .
C(31) C(36) C(40) C(41) -113.7(7) ? . . . .
C(31) C(36) C(40) C(42) 125.6(6) ? . . . .
C(35) C(36) C(40) C(41) 60.6(7) ? . . . .
C(35) C(36) C(40) C(42) -60.0(8) ? . . . .
N(5) C(43) C(44) C(45) 175.7(6) ? . . . .
N(5) C(43) C(44) C(49) -4.9(9) ? . . . .
C(48) C(43) C(44) C(45) -3(1) ? . . . .
C(48) C(43) C(44) C(49) 175.6(6) ? . . . .
N(5) C(43) C(48) C(47) -177.2(6) ? . . . .
N(5) C(43) C(48) C(52) 3(1) ? . . . .
C(44) C(43) C(48) C(47) 2(1) ? . . . .
C(44) C(43) C(48) C(52) -176.8(7) ? . . . .
C(43) C(44) C(45) C(46) 2.3(9) ? . . . .
C(49) C(44) C(45) C(46) -177.2(6) ? . . . .
C(43) C(44) C(49) C(50) -85.2(6) ? . . . .
C(43) C(44) C(49) C(51) 151.7(6) ? . . . .
C(45) C(44) C(49) C(50) 94.3(6) ? . . . .
C(45) C(44) C(49) C(51) -28.9(8) ? . . . .
C(44) C(45) C(46) C(47) 0(1) ? . . . .
C(45) C(46) C(47) C(48) -2(1) ? . . . .
C(46) C(47) C(48) C(43) 0(1) ? . . . .
C(46) C(47) C(48) C(52) -179.9(5) ? . . . .
C(43) C(48) C(52) C(53) 94.1(7) ? . . . .
C(43) C(48) C(52) C(54) -138.7(7) ? . . . .
C(47) C(48) C(52) C(53) -85.0(7) ? . . . .
C(47) C(48) C(52) C(54) 42.2(9) ? . . . .
